data_1574296
loop_
_publ_author_name
'Liu, Jian'
'Wang, Ruohan'
'Li, Longyu'
'Zhao, Wenkai'
'Suo, Zhaochen'
'Shi, Wendi'
'Long, Guankui'
'Yao, Zhaoyang'
'Wan, Xiangjian'
'Chen, Yongsheng'

_publ_section_title
;
 Fine-tuning central extended unit symmetry via atom-level asymmetric
 molecular design enables efficient binary organic solar cells
;
_journal_issue 9
_journal_name_full 'Energy &amp; Environmental Science'
_journal_page_first 4470
_journal_page_last 4479
_journal_paper_doi 10.1039/D4EE06155A
_journal_volume 18
_journal_year 2025
_chemical_formula_moiety 'C127 H156 Br F4 N9 O2 S4'
_chemical_formula_sum 'C127 H156 Br F4 N9 O2 S4'
_chemical_formula_weight 2124.75
_space_group_crystal_system triclinic
_space_group_IT_number 2
_space_group_name_Hall '-P 1'
_space_group_name_H-M_alt 'P -1'
_atom_sites_solution_hydrogens mixed
_atom_sites_solution_primary dual
_audit_creation_date 2024-05-18
_audit_creation_method
;
Olex2 1.5
(compiled 2024.02.16 svn.r378c4104 for OlexSys, GUI svn.r6928)
;
_audit_update_record
;
2024-08-03 deposited with the CCDC.	2025-04-01 downloaded from the CCDC.
;
_cell_angle_alpha 104.767(8)
_cell_angle_beta 108.463(9)
_cell_angle_gamma 91.368(8)
_cell_formula_units_Z 2
_cell_length_a 17.430(5)
_cell_length_b 18.929(5)
_cell_length_c 19.665(5)
_cell_measurement_reflns_used 8287
_cell_measurement_temperature 193.00
_cell_measurement_theta_max 49.11
_cell_measurement_theta_min 3.13
_cell_volume 5912(3)
_computing_cell_refinement 'SAINT V8.40B (Bruker, 2019)'
_computing_data_collection 'APEX5 V2023.9-2 (Bruker, 2023)'
_computing_data_reduction 'SAINT V8.40B (Bruker, 2019)'
_computing_molecular_graphics 'Olex2 1.5 (Dolomanov et al., 2009)'
_computing_publication_material 'Olex2 1.5 (Dolomanov et al., 2009)'
_computing_structure_refinement 'SHELXL 2019/3 (Sheldrick, 2015)'
_computing_structure_solution 'SHELXT  (Sheldrick, 2015)'
_diffrn_ambient_temperature 193.00
_diffrn_detector CPAD
_diffrn_detector_area_resol_mean 7.41
_diffrn_detector_type 'Bruker PHOTON II'
_diffrn_measured_fraction_theta_full 0.970
_diffrn_measured_fraction_theta_max 0.970
_diffrn_measurement_device 'four-circle diffractometer'
_diffrn_measurement_device_type 'Bruker D8 VENTURE MetalJet PHOTON II'
_diffrn_measurement_method '\w and \f shutterless scans'
_diffrn_measurement_specimen_support 'nylon loop'
_diffrn_radiation_monochromator 'Helios Multi-layer Optic'
_diffrn_radiation_probe x-ray
_diffrn_radiation_type GaK\a
_diffrn_radiation_wavelength 1.34139
_diffrn_reflns_av_R_equivalents 0.1370
_diffrn_reflns_av_unetI/netI 0.1682
_diffrn_reflns_Laue_measured_fraction_full 0.970
_diffrn_reflns_Laue_measured_fraction_max 0.970
_diffrn_reflns_limit_h_max 20
_diffrn_reflns_limit_h_min -20
_diffrn_reflns_limit_k_max 22
_diffrn_reflns_limit_k_min -22
_diffrn_reflns_limit_l_max 23
_diffrn_reflns_limit_l_min -19
_diffrn_reflns_number 57113
_diffrn_reflns_point_group_measured_fraction_full 0.970
_diffrn_reflns_point_group_measured_fraction_max 0.970
_diffrn_reflns_theta_full 52.981
_diffrn_reflns_theta_max 52.981
_diffrn_reflns_theta_min 2.144
_diffrn_source MetalJet
_diffrn_source_current 2.86
_diffrn_source_power 0.19937059999999998
_diffrn_source_type 'Liquid Metal source'
_diffrn_source_voltage 69.71
_diffrn_standards_number 0
_exptl_absorpt_coefficient_mu 1.049
_exptl_absorpt_correction_T_max 0.7519
_exptl_absorpt_correction_T_min 0.5100
_exptl_absorpt_correction_type multi-scan
_exptl_absorpt_process_details
;
SADABS-2016/2 (Bruker,2016/2) was used for absorption correction.
wR2(int) was 0.1385 before and 0.0818 after correction.
The Ratio of minimum to maximum transmission is 0.6783.
The \l/2 correction factor is Not present.
;
_exptl_crystal_density_diffrn 1.194
_exptl_crystal_description block
_exptl_crystal_F_000 2264
_exptl_crystal_size_max 0.12
_exptl_crystal_size_mid 0.11
_exptl_crystal_size_min 0.08
_refine_diff_density_max 0.635
_refine_diff_density_min -0.818
_refine_diff_density_rms 0.077
_refine_ls_extinction_method none
_refine_ls_goodness_of_fit_ref 1.175
_refine_ls_hydrogen_treatment constr
_refine_ls_matrix_type full
_refine_ls_number_parameters 1312
_refine_ls_number_reflns 20251
_refine_ls_number_restraints 1169
_refine_ls_restrained_S_all 1.293
_refine_ls_R_factor_all 0.2932
_refine_ls_R_factor_gt 0.1554
_refine_ls_shift/su_max 0.058
_refine_ls_shift/su_mean 0.002
_refine_ls_structure_factor_coef Fsqd
_refine_ls_weighting_details 'w=1/[\s^2^(Fo^2^)+(0.0600P)^2^+10.0000P] where P=(Fo^2^+2Fc^2^)/3'
_refine_ls_weighting_scheme calc
_refine_ls_wR_factor_gt 0.3485
_refine_ls_wR_factor_ref 0.4025
_reflns_Friedel_coverage 0.000
_reflns_number_gt 6093
_reflns_number_total 20251
_reflns_threshold_expression 'I > 2\s(I)'
_cod_data_source_file d4ee06155a2.cif
_cod_data_source_block 240517lulgpz143782_0m
_cod_depositor_comments
;
The following automatic conversions were performed:

data item '_diffrn_radiation_probe' value 'X-ray' was changed to
'x-ray' in accordance with the
/home/data/users/saulius/crontab/automatic-downloads/rss-feeds/RSC/lib/dictionaries/cif_core.dic
dictionary named 'cif_core.dic' version 2.4.2 last updated on
2011-04-26.

Automatic conversion script
Id: cif_fix_values 8170 2020-07-09 18:12:32Z antanas 

 Adding full bibliography for 1574295--1574296.cif.
;
_cod_database_code 1574296
_shelx_shelxl_version_number 2019/3
_shelx_space_group_comment
;
The symmetry employed for this shelxl refinement is uniquely defined
by the following loop, which should always be used as a source of
symmetry information in preference to the above space-group names.
They are only intended as comments.
;
_shelx_estimated_absorpt_t_max 0.921
_shelx_estimated_absorpt_t_min 0.884
_olex2_refinement_description
;
1. Shared sites
{C127, N01X}
{N9, C00Q}
2. Restrained distances
 C80-C79 = C78-C79 = C77-C78 = C77-C76 = C75-C76 = C75-C74 = C74-C73 = C73-C72
 = C71-C72 = C71-C70 = C69-C70 = C69-C68 = C81-C68 = C82-C81 = C83-C82 = C84-
 C83 = C84-C85 = C85-C86 = C87-C86 = C87-C88 = C89-C88 = C90-C89
 1.5 with sigma of 0.01
 C64-C63 = C62-C63 = C62-C61 = C60-C61 = C60-C59 = C59-C58 = C58-C57 = C57-C56
 = C56-C55 = C55-C54 = C54-C13
 1.5 with sigma of 0.01
 C113-C114 = C113-C112 = C111-C112 = C111-C110 = C110-C109 = C108-C109 = C108-
 C107 = C106-C107 = C106-C105 = C104-C105 = C104-C103 = C103-C92
 1.5 with sigma of 0.01
 C101-C102 = C101-C100 = C100-C99 = C98-C99 = C98-C97 = C96-C97 = C96-C95 =
 C94-C93 = C93-C92
 1.5 with sigma of 0.01
 C94-C95
 1.5 with sigma of 0.01
 C41-C26 = C42-C41 = C43-C42 = C44-C43 = C45-C44 = C46-C45 = C47-C46 = C48-C47
 = C48-C49 = C49-C50 = C51-C50
 1.5 with sigma of 0.01
 C62-C64
 2.5 with sigma of 0.01
 C78-C80
 2.5 with sigma of 0.01
 C60-C62
 2.5 with sigma of 0.01
 C88-C90
 2.5 with sigma of 0.01
 C76-C78
 2.5 with sigma of 0.01
 C109-C107
 2.5 with sigma of 0.01
 C100-C102
 2.5 with sigma of 0.01
 C111-C109
 2.5 with sigma of 0.01
 C105-C103
 2.5 with sigma of 0.01
 C107-C105
 2.5 with sigma of 0.01
 C98-C100
 2.5 with sigma of 0.01
 C113-C111
 2.5 with sigma of 0.01
 C99-C97
 2.5 with sigma of 0.01
 C110-C112
 2.5 with sigma of 0.01
 C101-C99
 2.5 with sigma of 0.01
 C108-C110
 2.5 with sigma of 0.01
 C97-C95
 2.5 with sigma of 0.01
 C106-C108
 2.5 with sigma of 0.01
 C94-C96
 2.5 with sigma of 0.01
 C104-C106
 2.5 with sigma of 0.01
 C95-C93
 2.5 with sigma of 0.01
 C94-C104
 2.5 with sigma of 0.01
 C92-C94
 2.5 with sigma of 0.01
 C96-C98
 2.5 with sigma of 0.01
 C112-C114
 2.5 with sigma of 0.01
 C68-C82
 2.5 with sigma of 0.01
 C84-C86
 2.5 with sigma of 0.01
 C79-C77
 2.5 with sigma of 0.01
 C82-C84
 2.5 with sigma of 0.01
 C77-C75
 2.5 with sigma of 0.01
 C86-C88
 2.5 with sigma of 0.01
 C74-C76
 2.5 with sigma of 0.01
 C81-C83
 2.5 with sigma of 0.01
 C72-C74
 2.5 with sigma of 0.01
 C83-C85
 2.5 with sigma of 0.01
 C73-C71
 2.5 with sigma of 0.01
 C85-C87
 2.5 with sigma of 0.01
 C70-C72
 2.5 with sigma of 0.01
 C87-C89
 2.5 with sigma of 0.01
 C71-C69
 2.5 with sigma of 0.01
 C75-C73
 2.5 with sigma of 0.01
 C68-C70
 2.5 with sigma of 0.01
 C81-C69
 2.5 with sigma of 0.01
 C44-C42
 2.5 with sigma of 0.01
 C49-C51
 2.5 with sigma of 0.01
 C42-C26
 2.5 with sigma of 0.01
 C50-C48
 2.5 with sigma of 0.01
 C43-C45
 2.5 with sigma of 0.01
 C47-C49
 2.5 with sigma of 0.01
 C43-C41
 2.5 with sigma of 0.01
 C48-C46
 2.5 with sigma of 0.01
 C45-C47
 2.5 with sigma of 0.01
 C46-C44
 2.5 with sigma of 0.01
 C61-C59
 2.5 with sigma of 0.01
 C58-C56
 2.5 with sigma of 0.01
 C54-C56
 2.5 with sigma of 0.01
 C59-C57
 2.5 with sigma of 0.01
 C57-C55
 2.5 with sigma of 0.01
 C60-C58
 2.5 with sigma of 0.01
 C63-C61
 2.5 with sigma of 0.01
3. Uiso/Uaniso restraints and constraints
All non-hydrogen atoms have similar U: within 2A with sigma of 0.01 and sigma
for terminal atoms of 0.02 within 2A
C44 \\sim C45 \\sim C46: within 2A with sigma of 0.007 and sigma for terminal
atoms of 0.014 within 2A
C57 \\sim C58: within 2A with sigma of 0.007 and sigma for terminal atoms of
0.014 within 2A
C68 \\sim C81: within 2A with sigma of 0.007 and sigma for terminal atoms of
0.014 within 2A
C73 \\sim C74 \\sim C75: within 2A with sigma of 0.007 and sigma for terminal
atoms of 0.014 within 2A
C82 \\sim C83 \\sim C84 \\sim C85: within 2A with sigma of 0.007 and sigma for
terminal atoms of 0.014 within 2A
C91 \\sim C92 \\sim C93 \\sim C94: within 2A with sigma of 0.007 and sigma for
terminal atoms of 0.014 within 2A
C104 \\sim C105: within 2A with sigma of 0.007 and sigma for terminal atoms of
0.014 within 2A
Uanis(C127) = Uanis(N01X)
Uanis(N9) = Uanis(C00Q)
4. Others
 Sof(Br1A)=Sof(H126)=Sof(N01X)=Sof(C00Q)=Sof(H00Q)=1-FVAR(1)
 Sof(Br1)=Sof(N9)=Sof(H123)=Sof(C127)=Sof(H127)=FVAR(1)
 Fixed Z: C78(0.865201) C62(0.79515)
5.a Riding coordinates:
 C103(H10A,H10B), C94(H94A,H94B), C90(H90A,H90B,H90C), C64(H64A,H64B,H64C)
5.b Ternary CH refined with riding coordinates:
 C92(H92), C68(H68)
5.c Secondary CH2 refined with riding coordinates:
 C41(H41A,H41B), C67(H67A,H67B), C42(H42A,H42B), C54(H54A,H54B), C91(H91A,
 H91B), C93(H93A,H93B), C55(H55A,H55B), C70(H70A,H70B), C56(H56A,H56B),
 C69(H69A,H69B), C81(H81A,H81B), C43(H43A,H43B), C105(H10C,H10D), C72(H72A,
 H72B), C104(H10E,H10F), C71(H71A,H71B), C95(H95A,H95B), C44(H44A,H44B),
 C57(H57A,H57B), C73(H73A,H73B), C107(H10G,H10H), C82(H82A,H82B), C109(H10I,
 H10J), C106(H10K,H10L), C83(H83A,H83B), C99(H99A,H99B), C108(H10M,H10N),
 C45(H45A,H45B), C48(H48A,H48B), C74(H74A,H74B), C61(H61A,H61B), C75(H75A,H75B),
  C60(H60A,H60B), C78(H78A,H78B), C110(H11A,H11B), C111(H11C,H11D), C113(H11E,
 H11F), C96(H96A,H96B), C112(H11J,H11K), C97(H97A,H97B), C98(H98A,H98B),
 C101(H10O,H10P), C100(H10Q,H10R), C79(H79A,H79B), C84(H84A,H84B), C77(H77A,
 H77B), C87(H87A,H87B), C86(H86A,H86B), C88(H88A,H88B), C89(H89A,H89B),
 C85(H85A,H85B), C76(H76A,H76B), C50(H50A,H50B), C46(H46A,H46B), C47(H47A,H47B),
  C49(H49A,H49B), C58(H58A,H58B), C63(H63A,H63B), C59(H59A,H59B), C62(H62A,H62B)
5.d Aromatic/amide H refined with riding coordinates:
 C65(H65), C2(H2), C11(H11), C33(H33), C36(H36), C125(H125), C124(H124),
 C123(H123), C127(H127), C28(H28), C126(H126), C121(H121), C122(H122),
 C00Q(H00Q)
5.e Fitted hexagon refined as free rotating group:
 C4(C65,C66,C1,C2,C3), C33(C32,C31,C36,C35,C34)
5.f Idealised Me refined as rotating group:
 C114(H11G,H11H,H11I), C102(H10S,H10T,H10U), C80(H80A,H80B,H80C), C51(H51A,
 H51B,H51C)
;
_smtbx_masks_void_probe_radius 1.2
_smtbx_masks_void_truncation_radius 1.2
_olex2_submission_special_instructions 'No special instructions were received'
_site XU

loop_
_space_group_symop_operation_xyz
'x, y, z'
'-x, -y, -z'

loop_
_atom_site_label
_atom_site_type_symbol
_atom_site_fract_x
_atom_site_fract_y
_atom_site_fract_z
_atom_site_U_iso_or_equiv
_atom_site_adp_type
_atom_site_occupancy
_atom_site_site_symmetry_order
_atom_site_calc_flag
_atom_site_refinement_flags_posn
_atom_site_refinement_flags_adp
_atom_site_refinement_flags_occupancy
_atom_site_disorder_assembly
_atom_site_disorder_group
Br1 Br 0.96477(8) 0.23050(10) 0.69534(10) 0.1917(7) Uani 0.7469(18) 1 d . U P A 1
S1 S 0.26808(11) 0.51866(12) 0.95171(10) 0.1101(6) Uani 1 1 d . U . . .
S4 S 0.44884(11) 0.66256(12) 0.54509(10) 0.1179(7) Uani 1 1 d . U . . .
S3 S 0.61289(11) 0.51406(12) 0.61269(11) 0.1194(7) Uani 1 1 d . U . . .
S2 S 0.46704(11) 0.39807(12) 0.94492(11) 0.1164(7) Uani 1 1 d . U . . .
N3 N 0.3853(3) 0.5323(3) 0.8276(3) 0.1113(16) Uani 1 1 d . U . . .
F3 F 0.2176(3) 0.9354(3) 0.3174(3) 0.170(2) Uani 1 1 d . U . . .
N6 N 0.6455(3) 0.4193(3) 0.7395(3) 0.1083(17) Uani 1 1 d . U . . .
F2 F -0.1097(3) 0.6769(3) 1.0652(3) 0.189(2) Uani 1 1 d . U . . .
Br1A Br 0.8466(3) 0.1443(3) 0.9888(3) 0.183(2) Uani 0.2531(18) 1 d . U P A 2
O1 O 0.1349(3) 0.5664(3) 0.9831(3) 0.1258(17) Uani 1 1 d . U . . .
N5 N 0.5987(3) 0.3869(3) 0.8547(3) 0.1087(17) Uani 1 1 d . U . . .
O2 O 0.3724(3) 0.7575(3) 0.4733(3) 0.1348(18) Uani 1 1 d . U . . .
F4 F 0.2977(4) 0.9310(3) 0.2219(3) 0.177(2) Uani 1 1 d . U . . .
F1 F -0.1038(3) 0.6168(3) 1.1742(3) 0.208(2) Uani 1 1 d . U . . .
N4 N 0.4467(3) 0.5824(3) 0.6969(3) 0.1105(16) Uani 1 1 d . U . . .
C52 C 0.5833(4) 0.4507(4) 0.7594(4) 0.1053(19) Uani 1 1 d . U . . .
C9 C 0.2273(5) 0.4127(5) 1.1976(4) 0.137(3) Uani 1 1 d . U . . .
N7 N 0.6316(4) 0.6532(4) 0.3254(4) 0.151(3) Uani 1 1 d . U . . .
C19 C 0.4486(4) 0.5141(4) 0.7980(4) 0.1064(19) Uani 1 1 d . U . . .
C6 C 0.1718(4) 0.4987(4) 1.0763(4) 0.111(2) Uani 1 1 d . U . . .
C26 C 0.5725(3) 0.6038(4) 0.5108(4) 0.123(2) Uani 1 1 d D U . . .
C4 C 0.0643(2) 0.5736(2) 1.0666(2) 0.126(2) Uani 1 1 d G U . . .
C65 C 0.0053(3) 0.6194(3) 1.0457(3) 0.140(2) Uani 1 1 d G U . . .
H65 H 0.003432 0.640236 1.006205 0.168 Uiso 1 1 calc R U . . .
C66 C -0.0510(3) 0.6346(3) 1.0827(3) 0.157(3) Uani 1 1 d G U . . .
C1 C -0.0482(3) 0.6040(3) 1.1405(3) 0.159(3) Uani 1 1 d G U . . .
C2 C 0.0108(3) 0.5583(3) 1.1614(3) 0.144(2) Uani 1 1 d G U . . .
H2 H 0.012690 0.537405 1.200933 0.173 Uiso 1 1 calc R U . . .
C3 C 0.0671(3) 0.5431(3) 1.1244(3) 0.129(2) Uani 1 1 d G U . . .
C16 C 0.3897(4) 0.4914(4) 0.8787(4) 0.1080(19) Uani 1 1 d . U . . .
C18 C 0.4932(4) 0.4641(4) 0.8324(4) 0.1029(18) Uani 1 1 d . U . . .
N9 N 0.8161(4) 0.2325(4) 0.8913(4) 0.1323(19) Uani 0.7469(18) 1 d . U P A 1
C15 C 0.3469(4) 0.4848(4) 0.9271(4) 0.1022(18) Uani 1 1 d . U . . .
C11 C 0.2366(4) 0.4659(4) 1.0642(3) 0.106(2) Uani 1 1 d . U . . .
H11 H 0.256651 0.436083 1.096738 0.127 Uiso 1 1 calc R U . . .
C25 C 0.5611(4) 0.5773(4) 0.5669(4) 0.116(2) Uani 1 1 d . U . . .
C14 C 0.3828(4) 0.4348(4) 0.9663(4) 0.1097(19) Uani 1 1 d . U . . .
N2 N 0.2753(4) 0.3749(5) 1.1987(4) 0.157(3) Uani 1 1 d . U . . .
C41 C 0.6384(3) 0.5828(4) 0.4779(3) 0.142(2) Uani 1 1 d D U . . .
H41A H 0.657172 0.536492 0.488358 0.170 Uiso 1 1 calc R U . . .
H41B H 0.615736 0.573610 0.423076 0.170 Uiso 1 1 calc R U . . .
C53 C 0.5600(4) 0.4331(4) 0.8171(4) 0.1059(19) Uani 1 1 d . U . . .
C92 C 0.4493(4) 0.6960(3) 0.7818(5) 0.156(2) Uani 1 1 d D U . . .
H92 H 0.451645 0.670294 0.820860 0.187 Uiso 1 1 calc R U . . .
C67 C 0.3165(4) 0.5730(4) 0.8084(4) 0.124(2) Uani 1 1 d . U . . .
H67A H 0.335493 0.617260 0.797566 0.149 Uiso 1 1 calc R U . . .
H67B H 0.300524 0.590357 0.853424 0.149 Uiso 1 1 calc R U . . .
C5 C 0.1259(4) 0.5486(4) 1.0362(4) 0.116(2) Uani 1 1 d . U . . .
C115 C 0.6618(4) 0.3577(4) 0.8333(4) 0.109(2) Uani 1 1 d . U . . .
C27 C 0.5139(4) 0.6510(4) 0.4911(4) 0.118(2) Uani 1 1 d . U . . .
C21 C 0.5390(4) 0.5006(4) 0.7239(4) 0.1069(19) Uani 1 1 d . U . . .
C12 C 0.2812(4) 0.4647(4) 1.0165(4) 0.1072(19) Uani 1 1 d . U . . .
C22 C 0.5488(4) 0.5263(4) 0.6658(4) 0.1083(19) Uani 1 1 d . U . . .
C116 C 0.6838(4) 0.3742(4) 0.7763(4) 0.108(2) Uani 1 1 d . U . . .
C13 C 0.3445(4) 0.4220(4) 1.0155(3) 0.1092(19) Uani 1 1 d D U . . .
C42 C 0.7095(3) 0.6406(5) 0.5082(3) 0.191(3) Uani 1 1 d D U . . .
H42A H 0.690834 0.686137 0.495608 0.229 Uiso 1 1 calc R U . . .
H42B H 0.749699 0.624295 0.483139 0.229 Uiso 1 1 calc R U . . .
C24 C 0.4986(4) 0.6037(4) 0.5925(4) 0.1102(19) Uani 1 1 d . U . . .
C30 C 0.4714(5) 0.7582(4) 0.3407(4) 0.127(2) Uani 1 1 d . U . . .
C33 C 0.2997(3) 0.8544(2) 0.3734(2) 0.136(3) Uani 1 1 d G U . . .
H33 H 0.271300 0.856090 0.407703 0.163 Uiso 1 1 calc R U . . .
C32 C 0.3638(3) 0.8118(3) 0.3752(3) 0.128(2) Uani 1 1 d G U . . .
C31 C 0.4053(3) 0.8093(3) 0.3250(3) 0.133(2) Uani 1 1 d G U . . .
C36 C 0.3827(4) 0.8493(3) 0.2729(3) 0.145(3) Uani 1 1 d G U . . .
H36 H 0.411061 0.847586 0.238561 0.174 Uiso 1 1 calc R U . . .
C35 C 0.3185(4) 0.8918(3) 0.2710(3) 0.151(3) Uani 1 1 d G U . . .
C34 C 0.2770(3) 0.8944(3) 0.3213(3) 0.147(3) Uani 1 1 d G U . . .
C38 C 0.5241(5) 0.7420(5) 0.3041(4) 0.134(2) Uani 1 1 d . U . . .
C125 C 0.8338(4) 0.3203(4) 0.6753(5) 0.131(2) Uani 1 1 d . U . . .
H125 H 0.847429 0.328498 0.634557 0.157 Uiso 1 1 calc R U . . .
C118 C 0.7930(4) 0.2939(4) 0.7963(4) 0.118(2) Uani 1 1 d . U . . .
C29 C 0.4648(5) 0.7327(5) 0.4042(4) 0.120(2) Uani 1 1 d . U . . .
C17 C 0.4544(4) 0.4505(4) 0.8809(4) 0.1093(19) Uani 1 1 d . U . . .
C54 C 0.3669(4) 0.3656(3) 1.0583(3) 0.127(2) Uani 1 1 d D U . . .
H54A H 0.364944 0.385996 1.109236 0.152 Uiso 1 1 calc R U . . .
H54B H 0.423447 0.355194 1.062762 0.152 Uiso 1 1 calc R U . . .
C91 C 0.4034(5) 0.6458(5) 0.7083(4) 0.131(2) Uani 1 1 d . U . . .
H91A H 0.347905 0.630734 0.706544 0.158 Uiso 1 1 calc R U . . .
H91B H 0.398792 0.670558 0.668706 0.158 Uiso 1 1 calc R U . . .
C124 C 0.7698(4) 0.3523(4) 0.6967(4) 0.124(2) Uani 1 1 d . U . . .
H124 H 0.738916 0.382946 0.669524 0.149 Uiso 1 1 calc R U . . .
C117 C 0.7502(4) 0.3400(4) 0.7579(4) 0.111(2) Uani 1 1 d . U . . .
C23 C 0.4927(4) 0.5756(4) 0.6504(4) 0.1086(19) Uani 1 1 d . U . . .
C37 C 0.3979(5) 0.7637(4) 0.4238(4) 0.125(2) Uani 1 1 d . U . . .
C20 C 0.4743(4) 0.5357(4) 0.7431(4) 0.1105(19) Uani 1 1 d . U . . .
C68 C 0.2413(4) 0.5365(3) 0.7450(5) 0.189(3) Uani 1 1 d D U . . .
H68 H 0.256919 0.535907 0.700107 0.227 Uiso 1 1 calc R U . . .
C8 C 0.1626(5) 0.4619(5) 1.1884(4) 0.135(2) Uani 1 1 d . U . . .
C123 C 0.7939(5) 0.2163(5) 0.9447(5) 0.141(2) Uani 1 1 d . U . . .
H123 H 0.823276 0.182735 0.968671 0.169 Uiso 0.7469(18) 1 calc R U P A 1
C127 C 0.8569(4) 0.2624(4) 0.7763(4) 0.131(2) Uani 0.7469(18) 1 d . U P A 1
H127 H 0.887506 0.231486 0.803256 0.157 Uiso 0.7469(18) 1 calc R U P A 1
C7 C 0.1355(4) 0.4980(5) 1.1340(4) 0.124(2) Uani 1 1 d . U . . .
C119 C 0.7708(4) 0.2787(4) 0.8548(5) 0.121(2) Uani 1 1 d . U . . .
C93 C 0.3921(5) 0.7552(4) 0.7871(5) 0.214(3) Uani 1 1 d D U . . .
H93A H 0.359824 0.758414 0.736710 0.257 Uiso 1 1 calc R U . . .
H93B H 0.354308 0.744240 0.812408 0.257 Uiso 1 1 calc R U . . .
C55 C 0.3099(5) 0.2939(4) 1.0206(3) 0.152(3) Uani 1 1 d D U . . .
H55A H 0.328512 0.258184 1.049726 0.183 Uiso 1 1 calc R U . . .
H55B H 0.254483 0.303531 1.021100 0.183 Uiso 1 1 calc R U . . .
C120 C 0.7067(4) 0.3101(4) 0.8757(4) 0.113(2) Uani 1 1 d . U . . .
C28 C 0.5107(4) 0.6842(4) 0.4344(4) 0.125(2) Uani 1 1 d . U . . .
H28 H 0.550337 0.669197 0.411408 0.149 Uiso 1 1 calc R U . . .
N8 N 0.5242(5) 0.7907(4) 0.1918(4) 0.177(3) Uani 1 1 d . U . . .
C126 C 0.8756(5) 0.2760(5) 0.7176(5) 0.139(2) Uani 1 1 d . U . . .
H126 H 0.919624 0.253821 0.705361 0.167 Uiso 0.2531(18) 1 calc R U P A 2
C103 C 0.5360(4) 0.7295(4) 0.7952(4) 0.155(2) Uani 1 1 d D U . . .
H10A H 0.581589 0.728224 0.840100 0.186 Uiso 1 1 d R U . . .
H10B H 0.536709 0.686994 0.753890 0.186 Uiso 1 1 d R U . . .
C121 C 0.6848(5) 0.2916(4) 0.9318(4) 0.125(2) Uani 1 1 d . U . . .
H121 H 0.639641 0.310749 0.944474 0.150 Uiso 1 1 calc R U . . .
C70 C 0.1416(3) 0.6035(4) 0.8016(4) 0.193(3) Uani 1 1 d D U . . .
H70A H 0.187015 0.627150 0.848101 0.232 Uiso 1 1 calc R U . . .
H70B H 0.119497 0.557535 0.807373 0.232 Uiso 1 1 calc R U . . .
C39 C 0.5270(5) 0.7679(5) 0.2413(5) 0.150(3) Uani 1 1 d . U . . .
C56 C 0.3060(6) 0.2608(4) 0.9430(3) 0.196(3) Uani 1 1 d D U . . .
H56A H 0.361718 0.251730 0.942958 0.235 Uiso 1 1 calc R U . . .
H56B H 0.287913 0.297060 0.914398 0.235 Uiso 1 1 calc R U . . .
C69 C 0.1742(4) 0.5844(4) 0.7386(4) 0.192(3) Uani 1 1 d D U . . .
H69A H 0.193714 0.630850 0.731854 0.231 Uiso 1 1 calc R U . . .
H69B H 0.128443 0.559793 0.692643 0.231 Uiso 1 1 calc R U . . .
C81 C 0.2226(5) 0.4601(3) 0.7368(5) 0.228(3) Uani 1 1 d D U . . .
H81A H 0.205043 0.456806 0.779232 0.273 Uiso 1 1 calc R U . . .
H81B H 0.273994 0.437394 0.742673 0.273 Uiso 1 1 calc R U . . .
C10 C 0.1306(5) 0.4695(5) 1.2497(5) 0.154(3) Uani 1 1 d . U . . .
N1 N 0.1035(5) 0.4745(5) 1.2963(4) 0.196(3) Uani 1 1 d . U . . .
C43 C 0.7507(4) 0.6580(6) 0.5904(4) 0.241(3) Uani 1 1 d D U . . .
H43A H 0.767265 0.612137 0.603406 0.289 Uiso 1 1 calc R U . . .
H43B H 0.711297 0.676651 0.615685 0.289 Uiso 1 1 calc R U . . .
C105 C 0.6255(4) 0.7866(4) 0.7421(3) 0.199(3) Uani 1 1 d D U . . .
H10C H 0.667704 0.789663 0.790646 0.238 Uiso 1 1 calc R U . . .
H10D H 0.628393 0.740010 0.706496 0.238 Uiso 1 1 calc R U . . .
C122 C 0.7291(5) 0.2456(5) 0.9686(5) 0.138(3) Uani 1 1 d . U . . .
H122 H 0.717184 0.233578 1.008486 0.165 Uiso 1 1 calc R U . . .
C72 C 0.0416(4) 0.6737(5) 0.8542(4) 0.241(4) Uani 1 1 d D U . . .
H72A H 0.086065 0.698491 0.901125 0.289 Uiso 1 1 calc R U . . .
H72B H 0.019438 0.628098 0.860484 0.289 Uiso 1 1 calc R U . . .
C104 C 0.5429(3) 0.7834(4) 0.7519(3) 0.177(3) Uani 1 1 d D U . . .
H10E H 0.534579 0.832908 0.778655 0.212 Uiso 1 1 calc R U . . .
H10F H 0.499929 0.768447 0.702246 0.212 Uiso 1 1 calc R U . . .
C71 C 0.0760(4) 0.6540(4) 0.7921(4) 0.218(3) Uani 1 1 d D U . . .
H71A H 0.098345 0.699872 0.786433 0.262 Uiso 1 1 calc R U . . .
H71B H 0.030944 0.630341 0.745225 0.262 Uiso 1 1 calc R U . . .
C94 C 0.4460(4) 0.8257(4) 0.8315(3) 0.293(4) Uani 1 1 d D U . . .
H94A H 0.500388 0.817213 0.862106 0.351 Uiso 1 1 d R U . . .
H94B H 0.434118 0.862153 0.802436 0.351 Uiso 1 1 d R U . . .
C95 C 0.4312(7) 0.8543(5) 0.9025(3) 0.329(4) Uani 1 1 d D U . . .
H95A H 0.373392 0.863258 0.891491 0.395 Uiso 1 1 calc R U . . .
H95B H 0.464788 0.902298 0.929233 0.395 Uiso 1 1 calc R U . . .
C44 C 0.8252(3) 0.7146(6) 0.6197(5) 0.301(3) Uani 1 1 d D U . . .
H44A H 0.844223 0.730018 0.674910 0.362 Uiso 1 1 calc R U . . .
H44B H 0.810642 0.758533 0.601964 0.362 Uiso 1 1 calc R U . . .
C57 C 0.2508(7) 0.1900(4) 0.9028(4) 0.264(3) Uani 1 1 d D U . . .
H57A H 0.195475 0.197379 0.905046 0.316 Uiso 1 1 calc R U . . .
H57B H 0.271190 0.151741 0.927890 0.316 Uiso 1 1 calc R U . . .
C73 C -0.0249(4) 0.7237(5) 0.8411(4) 0.294(4) Uani 1 1 d D U . . .
H73A H -0.004088 0.767462 0.830716 0.353 Uiso 1 1 calc R U . . .
H73B H -0.071303 0.697336 0.796514 0.353 Uiso 1 1 calc R U . . .
C107 C 0.6076(8) 0.8398(4) 0.6334(3) 0.260(4) Uani 1 1 d D U . . .
H10G H 0.547706 0.831113 0.619465 0.313 Uiso 1 1 calc R U . . .
H10H H 0.625860 0.795821 0.605763 0.313 Uiso 1 1 calc R U . . .
C82 C 0.1597(7) 0.4131(3) 0.6667(5) 0.288(4) Uani 1 1 d D U . . .
H82A H 0.176777 0.412466 0.623109 0.346 Uiso 1 1 calc R U . . .
H82B H 0.106904 0.433691 0.659205 0.346 Uiso 1 1 calc R U . . .
C109 C 0.5904(9) 0.8990(4) 0.5297(3) 0.316(4) Uani 1 1 d D U . . .
H10I H 0.530750 0.888891 0.516415 0.380 Uiso 1 1 calc R U . . .
H10J H 0.609119 0.856288 0.500785 0.380 Uiso 1 1 calc R U . . .
C106 C 0.6453(5) 0.8489(4) 0.7150(3) 0.243(4) Uani 1 1 d D U . . .
H10K H 0.705126 0.857024 0.728212 0.292 Uiso 1 1 calc R U . . .
H10L H 0.627996 0.893799 0.742083 0.292 Uiso 1 1 calc R U . . .
C83 C 0.1501(9) 0.3352(3) 0.6732(5) 0.332(3) Uani 1 1 d D U . . .
H83A H 0.201996 0.325757 0.707030 0.398 Uiso 1 1 calc R U . . .
H83B H 0.107725 0.331470 0.696126 0.398 Uiso 1 1 calc R U . . .
C99 C 0.4380(5) 0.9610(5) 1.1124(5) 0.472(5) Uani 1 1 d D U . . .
H99A H 0.491068 0.976599 1.153080 0.567 Uiso 1 1 calc R U . . .
H99B H 0.407038 0.924350 1.124665 0.567 Uiso 1 1 calc R U . . .
C108 C 0.6289(8) 0.9054(4) 0.6103(3) 0.279(4) Uani 1 1 d D U . . .
H10M H 0.612369 0.949480 0.639396 0.334 Uiso 1 1 calc R U . . .
H10N H 0.688781 0.913027 0.623154 0.334 Uiso 1 1 calc R U . . .
N01X N 0.8569(4) 0.2624(4) 0.7763(4) 0.131(2) Uani 0.2531(18) 1 d . U P A 2
C00Q C 0.8161(4) 0.2325(4) 0.8913(4) 0.1323(19) Uani 0.2531(18) 1 d . U P A 2
H00Q H 0.861188 0.213102 0.878770 0.159 Uiso 0.2531(18) 1 calc R U P A 2
C40 C 0.5820(5) 0.6952(5) 0.3143(4) 0.135(3) Uani 1 1 d . U . . .
C45 C 0.8931(3) 0.6824(6) 0.5929(7) 0.336(3) Uani 1 1 d D U . . .
H45A H 0.909481 0.640123 0.613081 0.404 Uiso 1 1 calc R U . . .
H45B H 0.872607 0.664024 0.537791 0.404 Uiso 1 1 calc R U . . .
C48 C 1.0464(4) 0.6624(7) 0.5462(5) 0.432(5) Uani 1 1 d D U . . .
H48A H 1.016949 0.686387 0.507883 0.518 Uiso 1 1 calc R U . . .
H48B H 1.018774 0.611996 0.532816 0.518 Uiso 1 1 calc R U . . .
C74 C -0.0547(5) 0.7484(4) 0.9062(5) 0.331(3) Uani 1 1 d D U . . .
H74A H -0.007940 0.772614 0.951371 0.397 Uiso 1 1 calc R U . . .
H74B H -0.078237 0.704833 0.914977 0.397 Uiso 1 1 calc R U . . .
C61 C 0.1886(7) -0.0435(4) 0.7422(4) 0.510(5) Uani 1 1 d D U . . .
H61A H 0.222300 -0.083456 0.731253 0.612 Uiso 1 1 calc R U . . .
H61B H 0.146369 -0.043593 0.694693 0.612 Uiso 1 1 calc R U . . .
C75 C -0.1181(5) 0.8011(3) 0.8938(6) 0.375(4) Uani 1 1 d D U . . .
H75A H -0.148473 0.790198 0.839712 0.450 Uiso 1 1 calc R U . . .
H75B H -0.157315 0.793517 0.918980 0.450 Uiso 1 1 calc R U . . .
C60 C 0.2413(6) 0.0284(3) 0.7731(8) 0.462(5) Uani 1 1 d D U . . .
H60A H 0.280155 0.030273 0.822886 0.554 Uiso 1 1 calc R U . . .
H60B H 0.273265 0.031729 0.740213 0.554 Uiso 1 1 calc R U . . .
C78 C -0.0320(6) 0.9659(3) 0.865201 0.515(5) Uani 1 1 d D U . . .
H78A H 0.003529 0.988141 0.917427 0.618 Uiso 1 1 calc R U . . .
H78B H -0.000781 0.932401 0.839631 0.618 Uiso 1 1 calc R U . . .
C110 C 0.6080(10) 0.9654(4) 0.5066(3) 0.351(4) Uani 1 1 d D U . . .
H11A H 0.667218 0.981639 0.528413 0.421 Uiso 1 1 calc R U . . .
H11B H 0.579626 1.005742 0.527291 0.421 Uiso 1 1 calc R U . . .
C111 C 0.5823(10) 0.9523(4) 0.4236(3) 0.376(4) Uani 1 1 d D U . . .
H11C H 0.606632 0.908975 0.402452 0.452 Uiso 1 1 calc R U . . .
H11D H 0.522340 0.940498 0.402372 0.452 Uiso 1 1 calc R U . . .
C113 C 0.5736(8) 1.0035(6) 0.3167(4) 0.413(5) Uani 1 1 d D U . . .
H11E H 0.577996 0.951888 0.292070 0.495 Uiso 1 1 calc R U . . .
H11F H 0.515248 1.010910 0.301547 0.495 Uiso 1 1 calc R U . . .
C114 C 0.6181(8) 1.0537(6) 0.2905(5) 0.456(9) Uani 1 1 d D U . . .
H11G H 0.602231 1.103382 0.303572 0.684 Uiso 1 1 calc R U . . .
H11H H 0.604325 1.035775 0.236246 0.684 Uiso 1 1 calc R U . . .
H11I H 0.676888 1.054928 0.314521 0.684 Uiso 1 1 calc R U . . .
C96 C 0.4497(10) 0.8046(4) 0.9540(3) 0.355(4) Uani 1 1 d D U . . .
H96A H 0.488379 0.770201 0.941808 0.426 Uiso 1 1 calc R U . . .
H96B H 0.399152 0.775650 0.948941 0.426 Uiso 1 1 calc R U . . .
C112 C 0.6063(9) 1.0163(5) 0.4002(3) 0.401(5) Uani 1 1 d D U . . .
H11J H 0.666466 1.025516 0.417491 0.481 Uiso 1 1 calc R U . . .
H11K H 0.585698 1.060650 0.424348 0.481 Uiso 1 1 calc R U . . .
C97 C 0.4878(7) 0.8563(5) 1.0347(4) 0.384(4) Uani 1 1 d D U . . .
H97A H 0.477850 0.832051 1.070673 0.461 Uiso 1 1 calc R U . . .
H97B H 0.547436 0.865851 1.046997 0.461 Uiso 1 1 calc R U . . .
C98 C 0.4520(6) 0.9266(4) 1.0413(4) 0.433(5) Uani 1 1 d D U . . .
H98A H 0.399127 0.918541 1.000407 0.520 Uiso 1 1 calc R U . . .
H98B H 0.488078 0.962360 1.033014 0.520 Uiso 1 1 calc R U . . .
C101 C 0.3033(5) 1.0060(5) 1.0605(11) 0.508(6) Uani 1 1 d D U . . .
H10O H 0.278272 0.974456 1.082709 0.609 Uiso 1 1 calc R U . . .
H10P H 0.300165 0.976295 1.010129 0.609 Uiso 1 1 calc R U . . .
C100 C 0.3907(4) 1.0278(5) 1.1071(8) 0.500(5) Uani 1 1 d D U . . .
H10Q H 0.394334 1.056614 1.157946 0.600 Uiso 1 1 calc R U . . .
H10R H 0.416044 1.059699 1.085452 0.600 Uiso 1 1 calc R U . . .
C102 C 0.2546(6) 1.0697(6) 1.0527(11) 0.497(10) Uani 1 1 d D U . . .
H10S H 0.204823 1.053399 1.009269 0.745 Uiso 1 1 calc R U . . .
H10T H 0.287015 1.108817 1.046053 0.745 Uiso 1 1 calc R U . . .
H10U H 0.240059 1.088563 1.097749 0.745 Uiso 1 1 calc R U . . .
C80 C -0.0059(11) 1.0991(4) 0.8749(11) 0.525(11) Uani 1 1 d D U . . .
H80A H 0.008791 1.125196 0.842931 0.787 Uiso 1 1 calc R U . . .
H80B H 0.043746 1.090977 0.911661 0.787 Uiso 1 1 calc R U . . .
H80C H -0.038951 1.128562 0.900875 0.787 Uiso 1 1 calc R U . . .
C79 C -0.0542(9) 1.0256(4) 0.8275(6) 0.521(6) Uani 1 1 d D U . . .
H79A H -0.113005 1.030176 0.816849 0.625 Uiso 1 1 calc R U . . .
H79B H -0.043962 1.012084 0.779341 0.625 Uiso 1 1 calc R U . . .
C84 C 0.1276(8) 0.2773(3) 0.6005(5) 0.385(3) Uani 1 1 d D U . . .
H84A H 0.178027 0.263775 0.589951 0.462 Uiso 1 1 calc R U . . .
H84B H 0.095049 0.298040 0.560511 0.462 Uiso 1 1 calc R U . . .
C77 C -0.1056(6) 0.9220(4) 0.8650(5) 0.496(5) Uani 1 1 d D U . . .
H77A H -0.131958 0.887433 0.814859 0.595 Uiso 1 1 calc R U . . .
H77B H -0.145467 0.955670 0.875872 0.595 Uiso 1 1 calc R U . . .
C87 C 0.1364(5) 0.1266(4) 0.5079(6) 0.511(5) Uani 1 1 d D U . . .
H87A H 0.143380 0.149902 0.470172 0.613 Uiso 1 1 calc R U . . .
H87B H 0.184314 0.144891 0.553714 0.613 Uiso 1 1 calc R U . . .
C86 C 0.0605(5) 0.1500(4) 0.5253(5) 0.482(5) Uani 1 1 d D U . . .
H86A H 0.025415 0.168279 0.484399 0.578 Uiso 1 1 calc R U . . .
H86B H 0.029561 0.106816 0.527885 0.578 Uiso 1 1 calc R U . . .
C88 C 0.1338(6) 0.0457(4) 0.4795(9) 0.529(5) Uani 1 1 d D U . . .
H88A H 0.142413 0.024091 0.521830 0.635 Uiso 1 1 calc R U . . .
H88B H 0.179784 0.035343 0.460448 0.635 Uiso 1 1 calc R U . . .
C89 C 0.0571(8) 0.0081(4) 0.4194(9) 0.538(6) Uani 1 1 d D U . . .
H89A H 0.052983 0.023017 0.373736 0.645 Uiso 1 1 calc R U . . .
H89B H 0.010214 0.024446 0.434943 0.645 Uiso 1 1 calc R U . . .
C85 C 0.0803(7) 0.2093(4) 0.5978(5) 0.427(4) Uani 1 1 d D U . . .
H85A H 0.028829 0.222443 0.606407 0.513 Uiso 1 1 calc R U . . .
H85B H 0.111910 0.189506 0.638967 0.513 Uiso 1 1 calc R U . . .
C90 C 0.0520(9) -0.0743(4) 0.4013(8) 0.564(11) Uani 1 1 d D U . . .
H90A H 0.081917 -0.093773 0.367265 0.846 Uiso 1 1 d R U . . .
H90B H -0.005073 -0.095813 0.378435 0.846 Uiso 1 1 d R U . . .
H90C H 0.076217 -0.087023 0.448275 0.846 Uiso 1 1 d R U . . .
C76 C -0.0820(8) 0.8792(3) 0.9225(5) 0.447(5) Uani 1 1 d D U . . .
H76A H -0.021950 0.880955 0.941073 0.537 Uiso 1 1 calc R U . . .
H76B H -0.099265 0.903591 0.965238 0.537 Uiso 1 1 calc R U . . .
C51 C 1.2272(5) 0.5799(8) 0.4962(7) 0.368(8) Uani 1 1 d D U . . .
H51A H 1.236421 0.528350 0.479821 0.552 Uiso 1 1 calc R U . . .
H51B H 1.267365 0.603389 0.545416 0.552 Uiso 1 1 calc R U . . .
H51C H 1.232847 0.605561 0.460347 0.552 Uiso 1 1 calc R U . . .
C50 C 1.1429(5) 0.5834(6) 0.5010(7) 0.415(6) Uani 1 1 d D U . . .
H50A H 1.131002 0.545110 0.523546 0.498 Uiso 1 1 calc R U . . .
H50B H 1.102685 0.573262 0.450106 0.498 Uiso 1 1 calc R U . . .
C46 C 0.9657(3) 0.7376(5) 0.6166(6) 0.369(4) Uani 1 1 d D U . . .
H46A H 0.971342 0.770640 0.666318 0.443 Uiso 1 1 calc R U . . .
H46B H 0.956136 0.767930 0.581135 0.443 Uiso 1 1 calc R U . . .
C47 C 1.0440(4) 0.7048(8) 0.6207(5) 0.410(5) Uani 1 1 d D U . . .
H47A H 1.089716 0.744828 0.643579 0.492 Uiso 1 1 calc R U . . .
H47B H 1.051963 0.671837 0.653593 0.492 Uiso 1 1 calc R U . . .
C49 C 1.1347(4) 0.6583(6) 0.5474(6) 0.432(5) Uani 1 1 d D U . . .
H49A H 1.150534 0.697023 0.527230 0.518 Uiso 1 1 calc R U . . .
H49B H 1.171570 0.666870 0.599465 0.518 Uiso 1 1 calc R U . . .
C64 C 0.2175(8) -0.1682(4) 0.8187(9) 0.545(11) Uani 1 1 d D U . . .
H64A H 0.174407 -0.209678 0.795866 0.817 Uiso 1 1 d R U . . .
H64B H 0.256277 -0.175378 0.864246 0.817 Uiso 1 1 d R U . . .
H64C H 0.245867 -0.165228 0.783576 0.817 Uiso 1 1 d R U . . .
C58 C 0.2464(8) 0.1643(4) 0.8216(4) 0.313(4) Uani 1 1 d D U . . .
H58A H 0.224742 0.202330 0.796568 0.375 Uiso 1 1 calc R U . . .
H58B H 0.302070 0.158801 0.819737 0.375 Uiso 1 1 calc R U . . .
C63 C 0.2019(9) -0.0922(5) 0.8521(4) 0.534(6) Uani 1 1 d D U . . .
H63A H 0.254509 -0.060516 0.877371 0.641 Uiso 1 1 calc R U . . .
H63B H 0.176450 -0.093339 0.890258 0.641 Uiso 1 1 calc R U . . .
C59 C 0.1942(7) 0.0932(3) 0.7802(6) 0.395(5) Uani 1 1 d D U . . .
H59A H 0.161818 0.095822 0.729611 0.474 Uiso 1 1 calc R U . . .
H59B H 0.155590 0.085892 0.806110 0.474 Uiso 1 1 calc R U . . .
C62 C 0.1475(5) -0.0591(4) 0.795150 0.533(5) Uani 1 1 d D U . . .
H62A H 0.131708 -0.012717 0.821080 0.640 Uiso 1 1 calc R U . . .
H62B H 0.097260 -0.093326 0.766064 0.640 Uiso 1 1 calc R U . . .

loop_
_atom_site_aniso_label
_atom_site_aniso_U_11
_atom_site_aniso_U_22
_atom_site_aniso_U_33
_atom_site_aniso_U_23
_atom_site_aniso_U_13
_atom_site_aniso_U_12
Br1 0.1229(8) 0.2037(15) 0.2588(15) 0.0223(12) 0.1097(8) 0.0324(9)
S1 0.0900(10) 0.1482(15) 0.1000(11) 0.0329(11) 0.0436(8) 0.0142(10)
S4 0.1020(12) 0.1535(16) 0.1048(12) 0.0336(11) 0.0463(9) -0.0027(11)
S3 0.0916(11) 0.1572(17) 0.1133(12) 0.0253(12) 0.0498(9) 0.0015(11)
S2 0.0942(11) 0.1542(16) 0.1103(12) 0.0425(11) 0.0419(9) 0.0215(11)
N3 0.088(3) 0.152(4) 0.103(3) 0.035(3) 0.045(2) 0.020(3)
F3 0.172(4) 0.168(4) 0.164(4) 0.051(3) 0.045(3) 0.018(3)
N6 0.079(3) 0.136(4) 0.108(3) 0.017(3) 0.043(2) -0.003(3)
F2 0.104(3) 0.208(5) 0.215(5) -0.022(4) 0.063(3) 0.020(3)
Br1A 0.132(3) 0.169(4) 0.255(5) 0.081(3) 0.056(3) 0.032(3)
O1 0.094(3) 0.164(4) 0.121(3) 0.029(3) 0.045(2) 0.017(3)
N5 0.085(3) 0.132(4) 0.103(3) 0.018(3) 0.035(2) 0.008(3)
O2 0.133(4) 0.167(4) 0.117(3) 0.042(3) 0.058(3) 0.008(3)
F4 0.210(5) 0.171(4) 0.142(3) 0.069(3) 0.031(3) -0.005(4)
F1 0.137(3) 0.256(6) 0.230(4) -0.017(4) 0.128(2) -0.006(3)
N4 0.089(3) 0.147(4) 0.104(3) 0.033(3) 0.045(2) 0.010(3)
C52 0.082(3) 0.131(4) 0.102(3) 0.024(3) 0.037(3) -0.003(3)
C9 0.134(5) 0.175(6) 0.112(4) 0.030(4) 0.066(3) -0.027(4)
N7 0.131(5) 0.203(6) 0.133(4) 0.050(4) 0.060(3) -0.008(4)
C19 0.083(3) 0.146(4) 0.095(3) 0.028(3) 0.040(3) 0.008(3)
C6 0.093(3) 0.141(4) 0.095(3) 0.011(3) 0.043(3) -0.012(3)
C26 0.099(3) 0.164(4) 0.110(3) 0.022(3) 0.055(3) -0.011(3)
C4 0.089(3) 0.151(4) 0.120(4) -0.003(4) 0.047(3) -0.013(3)
C65 0.092(4) 0.165(5) 0.140(4) -0.014(4) 0.052(3) -0.016(4)
C66 0.108(4) 0.174(5) 0.157(5) -0.025(4) 0.057(4) -0.005(4)
C1 0.111(4) 0.183(5) 0.160(4) -0.023(4) 0.072(3) -0.018(4)
C2 0.111(4) 0.172(5) 0.136(4) -0.008(4) 0.067(3) -0.027(4)
C3 0.096(3) 0.154(4) 0.127(4) -0.004(4) 0.059(3) -0.028(3)
C16 0.087(3) 0.140(4) 0.106(3) 0.036(3) 0.043(3) 0.022(3)
C18 0.081(3) 0.138(4) 0.096(3) 0.027(3) 0.042(3) 0.011(3)
N9 0.104(3) 0.135(3) 0.146(3) 0.023(3) 0.039(3) 0.012(3)
C15 0.088(3) 0.137(4) 0.096(3) 0.039(3) 0.044(3) 0.017(3)
C11 0.087(3) 0.130(4) 0.096(4) 0.020(3) 0.037(3) -0.009(3)
C25 0.091(3) 0.149(4) 0.107(3) 0.020(3) 0.044(3) -0.001(3)
C14 0.094(3) 0.146(4) 0.100(3) 0.035(3) 0.046(3) 0.014(3)
N2 0.141(5) 0.211(7) 0.131(4) 0.054(4) 0.059(4) -0.013(5)
C41 0.098(4) 0.206(5) 0.132(4) 0.030(4) 0.066(3) -0.010(4)
C53 0.081(3) 0.135(4) 0.100(3) 0.022(3) 0.037(3) 0.006(3)
C92 0.144(3) 0.194(4) 0.165(3) 0.071(3) 0.082(3) 0.033(3)
C67 0.093(4) 0.169(5) 0.133(4) 0.057(4) 0.057(3) 0.024(4)
C5 0.089(3) 0.148(4) 0.104(4) 0.002(4) 0.050(3) -0.010(3)
C115 0.080(3) 0.125(4) 0.110(4) 0.010(3) 0.032(3) 0.002(3)
C27 0.103(3) 0.156(4) 0.101(3) 0.026(3) 0.050(3) -0.015(3)
C21 0.081(3) 0.141(4) 0.098(3) 0.026(3) 0.036(3) 0.001(3)
C12 0.091(3) 0.140(4) 0.094(3) 0.030(3) 0.039(3) 0.000(3)
C22 0.084(3) 0.143(4) 0.100(3) 0.024(3) 0.043(3) -0.004(3)
C116 0.079(3) 0.127(4) 0.112(3) 0.016(3) 0.039(3) -0.001(3)
C13 0.098(3) 0.140(4) 0.098(3) 0.033(3) 0.044(3) 0.006(3)
C42 0.116(4) 0.278(6) 0.173(5) 0.032(5) 0.067(4) -0.025(5)
C24 0.089(3) 0.140(4) 0.103(3) 0.025(3) 0.041(3) 0.001(3)
C30 0.126(4) 0.142(4) 0.112(4) 0.029(3) 0.045(3) -0.027(3)
C33 0.134(4) 0.139(5) 0.121(4) 0.029(4) 0.034(4) -0.018(4)
C32 0.127(4) 0.136(4) 0.112(4) 0.023(3) 0.037(3) -0.022(3)
C31 0.139(4) 0.138(4) 0.109(4) 0.027(3) 0.034(3) -0.031(4)
C36 0.155(5) 0.144(5) 0.118(4) 0.030(4) 0.029(4) -0.036(4)
C35 0.158(5) 0.139(5) 0.129(4) 0.029(4) 0.021(4) -0.019(4)
C34 0.145(5) 0.143(5) 0.131(4) 0.029(4) 0.027(4) -0.015(4)
C38 0.130(4) 0.154(4) 0.121(4) 0.033(4) 0.053(3) -0.022(4)
C125 0.098(4) 0.137(5) 0.154(4) 0.016(4) 0.059(3) 0.001(4)
C118 0.081(3) 0.121(4) 0.139(4) 0.008(3) 0.044(3) 0.001(3)
C29 0.114(4) 0.144(4) 0.104(3) 0.027(3) 0.046(3) -0.017(3)
C17 0.087(3) 0.147(4) 0.103(3) 0.041(3) 0.038(3) 0.015(3)
C54 0.122(4) 0.149(5) 0.119(4) 0.045(4) 0.048(3) 0.000(4)
C91 0.115(4) 0.178(4) 0.131(4) 0.060(3) 0.067(3) 0.025(3)
C124 0.089(4) 0.131(4) 0.144(4) 0.011(4) 0.048(3) -0.003(3)
C117 0.084(3) 0.122(4) 0.122(4) 0.013(3) 0.044(3) -0.006(3)
C23 0.083(3) 0.146(4) 0.102(3) 0.028(3) 0.042(3) 0.000(3)
C37 0.120(4) 0.137(4) 0.109(4) 0.023(4) 0.038(3) -0.020(4)
C20 0.085(3) 0.147(4) 0.100(3) 0.025(3) 0.039(3) 0.005(3)
C68 0.128(4) 0.217(4) 0.199(4) 0.051(4) 0.027(4) 0.032(4)
C8 0.127(4) 0.166(4) 0.120(4) 0.022(4) 0.069(3) -0.028(3)
C123 0.111(4) 0.142(4) 0.159(4) 0.039(4) 0.031(4) 0.022(3)
C127 0.091(3) 0.130(3) 0.155(3) 0.008(3) 0.043(3) 0.002(3)
C7 0.101(3) 0.153(4) 0.114(3) 0.011(3) 0.053(3) -0.022(3)
C119 0.091(3) 0.124(4) 0.133(4) 0.022(3) 0.029(3) 0.001(3)
C93 0.205(4) 0.239(4) 0.210(4) 0.076(4) 0.075(4) 0.025(4)
C55 0.154(5) 0.153(5) 0.155(5) 0.052(4) 0.050(4) -0.005(4)
C120 0.083(3) 0.126(4) 0.119(4) 0.019(3) 0.031(3) 0.002(3)
C28 0.107(4) 0.156(5) 0.109(4) 0.022(4) 0.047(3) -0.019(4)
N8 0.195(6) 0.193(6) 0.158(5) 0.068(5) 0.066(5) -0.016(5)
C126 0.097(3) 0.142(4) 0.166(4) 0.007(4) 0.058(3) 0.001(3)
C103 0.158(4) 0.180(5) 0.163(4) 0.066(4) 0.086(4) 0.015(4)
C121 0.102(4) 0.133(4) 0.131(4) 0.033(4) 0.032(4) 0.020(4)
C70 0.109(4) 0.218(5) 0.258(6) 0.083(5) 0.053(5) 0.054(4)
C39 0.149(5) 0.165(5) 0.132(5) 0.042(4) 0.046(4) -0.030(5)
C56 0.193(5) 0.182(5) 0.196(5) 0.018(5) 0.071(5) -0.015(5)
C69 0.118(5) 0.221(5) 0.226(5) 0.068(5) 0.035(5) 0.053(4)
C81 0.158(5) 0.247(5) 0.224(5) 0.025(5) 0.023(4) 0.025(5)
C10 0.149(5) 0.182(6) 0.137(5) 0.021(5) 0.080(4) -0.033(5)
N1 0.211(6) 0.230(7) 0.169(5) 0.033(5) 0.115(4) -0.037(5)
C43 0.138(5) 0.346(6) 0.227(5) 0.043(6) 0.078(4) -0.043(5)
C105 0.212(5) 0.201(5) 0.197(5) 0.070(4) 0.080(4) -0.026(4)
C122 0.112(4) 0.154(5) 0.143(4) 0.038(4) 0.038(4) 0.015(4)
C72 0.141(5) 0.253(6) 0.334(6) 0.107(6) 0.062(5) 0.064(5)
C104 0.182(4) 0.193(5) 0.182(4) 0.063(4) 0.090(4) -0.009(4)
C71 0.124(5) 0.236(6) 0.300(6) 0.097(5) 0.057(5) 0.054(5)
C94 0.286(5) 0.299(5) 0.264(5) 0.065(5) 0.062(5) 0.050(5)
C95 0.355(6) 0.356(6) 0.276(6) 0.118(6) 0.080(6) 0.052(6)
C44 0.164(5) 0.414(5) 0.289(5) 0.038(5) 0.079(5) -0.053(5)
C57 0.259(5) 0.241(5) 0.250(5) 0.006(5) 0.082(5) -0.019(5)
C73 0.190(5) 0.297(5) 0.387(5) 0.115(5) 0.068(5) 0.052(5)
C107 0.302(6) 0.245(6) 0.205(6) 0.058(5) 0.056(6) -0.079(6)
C82 0.241(5) 0.306(5) 0.244(5) -0.009(5) 0.052(5) -0.005(5)
C109 0.377(6) 0.277(6) 0.234(6) 0.079(6) 0.025(6) -0.146(6)
C106 0.267(6) 0.231(6) 0.212(6) 0.064(5) 0.056(5) -0.052(5)
C83 0.292(5) 0.342(5) 0.272(5) -0.027(5) 0.063(5) -0.020(5)
C99 0.558(7) 0.433(7) 0.374(7) 0.114(7) 0.085(7) 0.061(7)
C108 0.333(6) 0.260(6) 0.208(6) 0.066(5) 0.054(6) -0.113(6)
N01X 0.091(3) 0.130(3) 0.155(3) 0.008(3) 0.043(3) 0.002(3)
C00Q 0.104(3) 0.135(3) 0.146(3) 0.023(3) 0.039(3) 0.012(3)
C40 0.128(5) 0.167(6) 0.120(4) 0.040(4) 0.057(4) -0.016(4)
C45 0.191(5) 0.448(5) 0.320(5) 0.041(5) 0.074(5) -0.052(5)
C48 0.297(7) 0.540(7) 0.382(7) 0.027(7) 0.091(6) 0.035(7)
C74 0.221(5) 0.323(5) 0.419(5) 0.115(5) 0.056(5) 0.052(5)
C61 0.473(7) 0.441(7) 0.440(7) -0.040(7) 0.048(7) 0.000(7)
C75 0.264(5) 0.353(5) 0.452(5) 0.113(5) 0.042(5) 0.038(5)
C60 0.425(7) 0.389(7) 0.416(7) -0.035(7) 0.049(7) -0.005(7)
C78 0.380(7) 0.465(7) 0.574(7) 0.132(7) 0.000(7) 0.017(7)
C110 0.418(6) 0.300(6) 0.255(6) 0.088(6) 0.011(6) -0.165(6)
C111 0.448(7) 0.318(6) 0.279(6) 0.098(6) 0.010(6) -0.172(6)
C113 0.487(8) 0.357(8) 0.307(8) 0.107(7) 0.019(8) -0.164(8)
C114 0.554(16) 0.391(14) 0.357(14) 0.147(12) 0.040(14) -0.122(14)
C96 0.404(7) 0.364(6) 0.299(6) 0.141(6) 0.079(6) 0.071(6)
C112 0.471(7) 0.345(6) 0.296(7) 0.101(6) 0.012(7) -0.163(6)
C97 0.462(7) 0.384(7) 0.303(6) 0.135(6) 0.089(6) 0.086(6)
C98 0.521(7) 0.410(7) 0.342(7) 0.122(6) 0.092(7) 0.070(7)
C101 0.585(9) 0.453(9) 0.411(8) 0.120(8) 0.066(8) 0.044(9)
C100 0.576(7) 0.450(7) 0.400(7) 0.112(7) 0.068(7) 0.055(7)
C102 0.600(17) 0.412(15) 0.423(15) 0.171(14) 0.053(15) 0.025(15)
C80 0.357(15) 0.485(16) 0.589(16) 0.102(16) 0.000(15) 0.032(15)
C79 0.379(8) 0.474(9) 0.581(9) 0.134(9) -0.004(8) 0.028(8)
C84 0.346(5) 0.379(5) 0.314(5) -0.035(5) 0.061(5) -0.025(5)
C77 0.367(7) 0.451(7) 0.547(7) 0.123(7) 0.001(7) 0.021(7)
C87 0.457(7) 0.477(7) 0.432(7) -0.053(7) 0.064(7) 0.031(7)
C86 0.431(7) 0.457(7) 0.398(7) -0.050(6) 0.056(7) 0.009(7)
C88 0.473(7) 0.489(7) 0.451(7) -0.052(7) 0.063(7) 0.036(7)
C89 0.481(9) 0.495(9) 0.462(9) -0.053(9) 0.068(8) 0.040(9)
C85 0.387(5) 0.409(5) 0.346(5) -0.045(5) 0.056(5) -0.016(5)
C90 0.507(16) 0.508(16) 0.510(16) -0.053(16) 0.096(15) 0.075(16)
C76 0.332(6) 0.409(7) 0.505(7) 0.117(7) 0.019(6) 0.030(6)
C51 0.208(11) 0.529(15) 0.351(13) 0.068(13) 0.114(10) 0.043(12)
C50 0.288(8) 0.547(9) 0.369(8) 0.047(8) 0.117(8) 0.058(8)
C46 0.223(5) 0.475(5) 0.347(5) 0.041(5) 0.072(5) -0.032(5)
C47 0.269(6) 0.514(7) 0.375(6) 0.032(6) 0.086(6) 0.010(6)
C49 0.299(7) 0.549(7) 0.384(7) 0.038(7) 0.100(7) 0.046(7)
C64 0.552(16) 0.436(16) 0.457(16) -0.043(15) 0.045(16) 0.033(16)
C58 0.298(5) 0.274(5) 0.291(5) -0.012(5) 0.071(5) -0.021(5)
C63 0.515(9) 0.461(9) 0.448(9) -0.031(9) 0.045(8) 0.033(9)
C59 0.366(6) 0.334(6) 0.364(6) -0.027(6) 0.058(6) -0.003(6)
C62 0.504(7) 0.467(7) 0.448(7) -0.039(7) 0.047(7) 0.016(7)

loop_
_atom_type_symbol
_atom_type_description
_atom_type_scat_dispersion_real
_atom_type_scat_dispersion_imag
_atom_type_scat_source
C C 0.0137 0.0067 'International Tables Vol C Tables 4.2.6.8 and 6.1.1.4'
H H 0.0000 0.0000 'International Tables Vol C Tables 4.2.6.8 and 6.1.1.4'
Br Br -0.9338 1.0006 'International Tables Vol C Tables 4.2.6.8 and 6.1.1.4'
F F 0.0583 0.0400 'International Tables Vol C Tables 4.2.6.8 and 6.1.1.4'
N N 0.0241 0.0134 'International Tables Vol C Tables 4.2.6.8 and 6.1.1.4'
O O 0.0389 0.0241 'International Tables Vol C Tables 4.2.6.8 and 6.1.1.4'
S S 0.2925 0.4295 'International Tables Vol C Tables 4.2.6.8 and 6.1.1.4'

loop_
_geom_angle_atom_site_label_1
_geom_angle_atom_site_label_2
_geom_angle_atom_site_label_3
_geom_angle
_geom_angle_site_symmetry_1
_geom_angle_site_symmetry_3
_geom_angle_publ_flag
C15 S1 C12 90.9(4) . . ?
C24 S4 C27 90.4(4) . . ?
C22 S3 C25 88.2(4) . . ?
C17 S2 C14 88.5(4) . . ?
C19 N3 C67 133.6(6) . . ?
C16 N3 C19 107.0(6) . . ?
C16 N3 C67 118.7(6) . . ?
C116 N6 C52 117.8(7) . . ?
C53 N5 C115 115.2(7) . . ?
C23 N4 C91 119.5(7) . . ?
C23 N4 C20 107.4(6) . . ?
C20 N4 C91 129.5(6) . . ?
N6 C52 C53 120.4(7) . . ?
N6 C52 C21 122.2(7) . . ?
C21 C52 C53 117.4(7) . . ?
N2 C9 C8 174.4(9) . . ?
N3 C19 C20 133.8(7) . . ?
C18 C19 N3 108.9(6) . . ?
C18 C19 C20 117.3(7) . . ?
C11 C6 C5 126.3(7) . . ?
C11 C6 C7 129.3(8) . . ?
C7 C6 C5 104.3(7) . . ?
C25 C26 C41 123.3(7) . . ?
C25 C26 C27 109.4(6) . . ?
C27 C26 C41 127.3(7) . . ?
C65 C4 C3 120.0 . . ?
C65 C4 C5 130.2(5) . . ?
C3 C4 C5 109.7(5) . . ?
C4 C65 H65 120.0 . . ?
C4 C65 C66 120.0 . . ?
C66 C65 H65 120.0 . . ?
F2 C66 C65 123.4(5) . . ?
F2 C66 C1 116.6(5) . . ?
C1 C66 C65 120.0 . . ?
F1 C1 C66 119.8(5) . . ?
F1 C1 C2 120.2(5) . . ?
C66 C1 C2 120.0 . . ?
C1 C2 H2 120.0 . . ?
C1 C2 C3 120.0 . . ?
C3 C2 H2 120.0 . . ?
C4 C3 C7 107.8(4) . . ?
C2 C3 C4 120.0 . . ?
C2 C3 C7 132.2(4) . . ?
N3 C16 C15 135.8(7) . . ?
C17 C16 N3 108.0(6) . . ?
C17 C16 C15 116.1(7) . . ?
C53 C18 C19 125.6(7) . . ?
C53 C18 C17 128.5(7) . . ?
C17 C18 C19 105.8(6) . . ?
C123 N9 C119 117.0(8) . . ?
C16 C15 S1 139.4(6) . . ?
C14 C15 S1 112.4(5) . . ?
C14 C15 C16 108.1(6) . . ?
C6 C11 H11 111.7 . . ?
C6 C11 C12 136.5(8) . . ?
C12 C11 H11 111.7 . . ?
C26 C25 S3 130.9(6) . . ?
C26 C25 C24 116.1(7) . . ?
C24 C25 S3 113.0(6) . . ?
C15 C14 S2 115.2(5) . . ?
C13 C14 S2 130.9(6) . . ?
C13 C14 C15 113.9(6) . . ?
C26 C41 H41A 109.1 . . ?
C26 C41 H41B 109.1 . . ?
H41A C41 H41B 107.8 . . ?
C42 C41 C26 112.6(5) . . ?
C42 C41 H41A 109.1 . . ?
C42 C41 H41B 109.1 . . ?
N5 C53 C52 122.1(7) . . ?
N5 C53 C18 120.2(7) . . ?
C18 C53 C52 117.7(7) . . ?
C91 C92 H92 108.6 . . ?
C91 C92 C93 100.6(6) . . ?
C91 C92 C103 118.7(7) . . ?
C93 C92 H92 108.6 . . ?
C93 C92 C103 111.3(6) . . ?
C103 C92 H92 108.6 . . ?
N3 C67 H67A 107.4 . . ?
N3 C67 H67B 107.4 . . ?
N3 C67 C68 119.5(6) . . ?
H67A C67 H67B 107.0 . . ?
C68 C67 H67A 107.4 . . ?
C68 C67 H67B 107.4 . . ?
O1 C5 C6 128.0(7) . . ?
O1 C5 C4 122.4(7) . . ?
C4 C5 C6 109.6(7) . . ?
N5 C115 C116 122.6(7) . . ?
N5 C115 C120 115.9(7) . . ?
C116 C115 C120 121.4(7) . . ?
C26 C27 S4 112.8(6) . . ?
C26 C27 C28 121.1(7) . . ?
C28 C27 S4 126.1(7) . . ?
C52 C21 C20 124.5(7) . . ?
C22 C21 C52 128.9(7) . . ?
C22 C21 C20 106.6(7) . . ?
C11 C12 S1 125.8(6) . . ?
C13 C12 S1 111.2(5) . . ?
C13 C12 C11 123.0(7) . . ?
C21 C22 S3 136.9(6) . . ?
C23 C22 S3 114.7(6) . . ?
C23 C22 C21 108.4(6) . . ?
N6 C116 C115 121.9(7) . . ?
N6 C116 C117 120.0(7) . . ?
C115 C116 C117 118.0(7) . . ?
C14 C13 C54 123.7(7) . . ?
C12 C13 C14 111.5(6) . . ?
C12 C13 C54 124.7(7) . . ?
C41 C42 H42A 108.7 . . ?
C41 C42 H42B 108.7 . . ?
C41 C42 C43 114.2(6) . . ?
H42A C42 H42B 107.6 . . ?
C43 C42 H42A 108.7 . . ?
C43 C42 H42B 108.7 . . ?
C25 C24 S4 111.2(6) . . ?
C25 C24 C23 112.2(7) . . ?
C23 C24 S4 136.5(6) . . ?
C38 C30 C31 125.4(8) . . ?
C38 C30 C29 128.4(9) . . ?
C29 C30 C31 106.2(7) . . ?
C32 C33 H33 120.0 . . ?
C32 C33 C34 120.0 . . ?
C34 C33 H33 120.0 . . ?
C33 C32 C31 120.0 . . ?
C33 C32 C37 130.0(5) . . ?
C31 C32 C37 110.0(5) . . ?
C32 C31 C30 107.6(5) . . ?
C36 C31 C30 132.4(5) . . ?
C36 C31 C32 120.0 . . ?
C31 C36 H36 120.0 . . ?
C35 C36 C31 120.0 . . ?
C35 C36 H36 120.0 . . ?
F4 C35 C36 120.0(5) . . ?
F4 C35 C34 120.0(5) . . ?
C36 C35 C34 120.0 . . ?
F3 C34 C33 122.5(5) . . ?
F3 C34 C35 117.5(5) . . ?
C35 C34 C33 120.0 . . ?
C30 C38 C39 126.0(9) . . ?
C30 C38 C40 127.6(9) . . ?
C40 C38 C39 106.3(8) . . ?
C124 C125 H125 122.2 . . ?
C126 C125 H125 122.2 . . ?
C126 C125 C124 115.5(8) . . ?
C117 C118 C127 119.4(8) . . ?
C117 C118 C119 119.5(7) . . ?
C117 C118 N01X 119.4(8) . . ?
C127 C118 C119 121.1(8) . . ?
N01X C118 C119 121.1(8) . . ?
C37 C29 C30 108.0(8) . . ?
C28 C29 C30 125.4(8) . . ?
C28 C29 C37 126.4(8) . . ?
C16 C17 S2 112.0(6) . . ?
C16 C17 C18 110.2(7) . . ?
C18 C17 S2 137.7(6) . . ?
C13 C54 H54A 109.2 . . ?
C13 C54 H54B 109.2 . . ?
C13 C54 C55 112.2(5) . . ?
H54A C54 H54B 107.9 . . ?
C55 C54 H54A 109.2 . . ?
C55 C54 H54B 109.2 . . ?
N4 C91 C92 107.8(6) . . ?
N4 C91 H91A 110.1 . . ?
N4 C91 H91B 110.1 . . ?
C92 C91 H91A 110.1 . . ?
C92 C91 H91B 110.1 . . ?
H91A C91 H91B 108.5 . . ?
C125 C124 H124 119.1 . . ?
C125 C124 C117 121.8(8) . . ?
C117 C124 H124 119.1 . . ?
C118 C117 C116 121.7(8) . . ?
C118 C117 C124 119.6(7) . . ?
C124 C117 C116 118.7(7) . . ?
N4 C23 C22 109.8(7) . . ?
N4 C23 C24 138.4(7) . . ?
C22 C23 C24 111.8(7) . . ?
O2 C37 C32 122.4(8) . . ?
O2 C37 C29 129.3(8) . . ?
C29 C37 C32 108.2(7) . . ?
N4 C20 C19 134.8(7) . . ?
N4 C20 C21 107.8(6) . . ?
C21 C20 C19 117.2(7) . . ?
C67 C68 H68 103.1 . . ?
C69 C68 C67 111.7(5) . . ?
C69 C68 H68 103.1 . . ?
C81 C68 C67 114.6(7) . . ?
C81 C68 H68 103.1 . . ?
C81 C68 C69 118.7(6) . . ?
C7 C8 C9 128.6(7) . . ?
C7 C8 C10 123.0(8) . . ?
C10 C8 C9 108.4(8) . . ?
N9 C123 H123 117.7 . . ?
N9 C123 C122 124.7(9) . . ?
C122 C123 Br1A 116.7(8) . . ?
C122 C123 H123 117.7 . . ?
C00Q C123 Br1A 118.5(7) . . ?
C00Q C123 C122 124.7(9) . . ?
C118 C127 H127 119.9 . . ?
C126 C127 C118 120.1(8) . . ?
C126 C127 H127 119.9 . . ?
C6 C7 C3 108.5(7) . . ?
C8 C7 C6 125.0(8) . . ?
C8 C7 C3 126.6(7) . . ?
N9 C119 C118 116.7(8) . . ?
N9 C119 C120 121.5(8) . . ?
C120 C119 C118 121.7(8) . . ?
C00Q C119 C118 116.7(8) . . ?
C00Q C119 C120 121.5(8) . . ?
C92 C93 H93A 110.6 . . ?
C92 C93 H93B 110.6 . . ?
H93A C93 H93B 108.7 . . ?
C94 C93 C92 105.6(6) . . ?
C94 C93 H93A 110.6 . . ?
C94 C93 H93B 110.6 . . ?
C54 C55 H55A 108.9 . . ?
C54 C55 H55B 108.9 . . ?
H55A C55 H55B 107.8 . . ?
C56 C55 C54 113.2(6) . . ?
C56 C55 H55A 108.9 . . ?
C56 C55 H55B 108.9 . . ?
C119 C120 C115 117.5(8) . . ?
C121 C120 C115 122.4(7) . . ?
C121 C120 C119 120.0(8) . . ?
C27 C28 H28 112.2 . . ?
C29 C28 C27 135.5(8) . . ?
C29 C28 H28 112.2 . . ?
C125 C126 Br1 119.7(7) . . ?
C125 C126 H126 118.2 . . ?
C127 C126 Br1 116.7(7) . . ?
C127 C126 C125 123.6(8) . . ?
N01X C126 C125 123.6(8) . . ?
N01X C126 H126 118.2 . . ?
C92 C103 H10A 120.6 . . ?
C92 C103 H10B 86.1 . . ?
H10A C103 H10B 107.6 . . ?
C104 C103 C92 116.4(6) . . ?
C104 C103 H10A 120.3 . . ?
C104 C103 H10B 92.1 . . ?
C120 C121 H121 120.4 . . ?
C122 C121 C120 119.2(8) . . ?
C122 C121 H121 120.4 . . ?
H70A C70 H70B 107.6 . . ?
C69 C70 H70A 108.7 . . ?
C69 C70 H70B 108.7 . . ?
C69 C70 C71 114.2(6) . . ?
C71 C70 H70A 108.7 . . ?
C71 C70 H70B 108.7 . . ?
N8 C39 C38 175.0(11) . . ?
C55 C56 H56A 108.3 . . ?
C55 C56 H56B 108.3 . . ?
C55 C56 C57 115.7(6) . . ?
H56A C56 H56B 107.4 . . ?
C57 C56 H56A 108.3 . . ?
C57 C56 H56B 108.3 . . ?
C68 C69 H69A 108.0 . . ?
C68 C69 H69B 108.0 . . ?
C70 C69 C68 117.4(6) . . ?
C70 C69 H69A 108.0 . . ?
C70 C69 H69B 108.0 . . ?
H69A C69 H69B 107.2 . . ?
C68 C81 H81A 107.3 . . ?
C68 C81 H81B 107.3 . . ?
C68 C81 C82 120.0(7) . . ?
H81A C81 H81B 106.9 . . ?
C82 C81 H81A 107.3 . . ?
C82 C81 H81B 107.3 . . ?
N1 C10 C8 178.1(9) . . ?
C42 C43 H43A 108.9 . . ?
C42 C43 H43B 108.9 . . ?
C42 C43 C44 113.4(7) . . ?
H43A C43 H43B 107.7 . . ?
C44 C43 H43A 108.9 . . ?
C44 C43 H43B 108.9 . . ?
H10C C105 H10D 107.5 . . ?
C104 C105 H10C 108.5 . . ?
C104 C105 H10D 108.5 . . ?
C106 C105 H10C 108.5 . . ?
C106 C105 H10D 108.5 . . ?
C106 C105 C104 115.2(6) . . ?
C123 C122 H122 121.2 . . ?
C121 C122 C123 117.5(9) . . ?
C121 C122 H122 121.2 . . ?
H72A C72 H72B 107.8 . . ?
C71 C72 H72A 109.0 . . ?
C71 C72 H72B 109.0 . . ?
C71 C72 C73 113.1(6) . . ?
C73 C72 H72A 109.0 . . ?
C73 C72 H72B 109.0 . . ?
C103 C104 C105 111.1(5) . . ?
C103 C104 H10E 109.4 . . ?
C103 C104 H10F 109.4 . . ?
C105 C104 H10E 109.4 . . ?
C105 C104 H10F 109.4 . . ?
H10E C104 H10F 108.0 . . ?
C70 C71 H71A 108.4 . . ?
C70 C71 H71B 108.4 . . ?
C72 C71 C70 115.4(6) . . ?
C72 C71 H71A 108.4 . . ?
C72 C71 H71B 108.4 . . ?
H71A C71 H71B 107.5 . . ?
C93 C94 H94A 112.4 . . ?
C93 C94 H94B 109.0 . . ?
H94A C94 H94B 126.7 . . ?
C95 C94 C93 110.1(6) . . ?
C95 C94 H94A 86.1 . . ?
C95 C94 H94B 109.5 . . ?
C94 C95 H95A 108.5 . . ?
C94 C95 H95B 108.5 . . ?
C94 C95 C96 115.1(7) . . ?
H95A C95 H95B 107.5 . . ?
C96 C95 H95A 108.5 . . ?
C96 C95 H95B 108.5 . . ?
C43 C44 H44A 109.6 . . ?
C43 C44 H44B 109.6 . . ?
C43 C44 C45 110.4(6) . . ?
H44A C44 H44B 108.1 . . ?
C45 C44 H44A 109.6 . . ?
C45 C44 H44B 109.6 . . ?
C56 C57 H57A 109.4 . . ?
C56 C57 H57B 109.4 . . ?
C56 C57 C58 111.1(7) . . ?
H57A C57 H57B 108.0 . . ?
C58 C57 H57A 109.4 . . ?
C58 C57 H57B 109.4 . . ?
C72 C73 H73A 109.0 . . ?
C72 C73 H73B 109.0 . . ?
H73A C73 H73B 107.8 . . ?
C74 C73 C72 113.1(6) . . ?
C74 C73 H73A 109.0 . . ?
C74 C73 H73B 109.0 . . ?
H10G C107 H10H 107.8 . . ?
C106 C107 H10G 109.0 . . ?
C106 C107 H10H 109.0 . . ?
C106 C107 C108 113.0(5) . . ?
C108 C107 H10G 109.0 . . ?
C108 C107 H10H 109.0 . . ?
C81 C82 H82A 109.8 . . ?
C81 C82 H82B 109.8 . . ?
C81 C82 C83 109.4(7) . . ?
H82A C82 H82B 108.3 . . ?
C83 C82 H82A 109.8 . . ?
C83 C82 H82B 109.8 . . ?
H10I C109 H10J 107.5 . . ?
C108 C109 H10I 108.5 . . ?
C108 C109 H10J 108.5 . . ?
C108 C109 C110 114.9(6) . . ?
C110 C109 H10I 108.5 . . ?
C110 C109 H10J 108.5 . . ?
C105 C106 C107 115.9(5) . . ?
C105 C106 H10K 108.3 . . ?
C105 C106 H10L 108.3 . . ?
C107 C106 H10K 108.3 . . ?
C107 C106 H10L 108.3 . . ?
H10K C106 H10L 107.4 . . ?
C82 C83 H83A 108.8 . . ?
C82 C83 H83B 108.8 . . ?
H83A C83 H83B 107.7 . . ?
C84 C83 C82 113.9(7) . . ?
C84 C83 H83A 108.8 . . ?
C84 C83 H83B 108.8 . . ?
H99A C99 H99B 108.0 . . ?
C98 C99 H99A 109.4 . . ?
C98 C99 H99B 109.4 . . ?
C98 C99 C100 111.2(8) . . ?
C100 C99 H99A 109.4 . . ?
C100 C99 H99B 109.4 . . ?
C107 C108 H10M 108.7 . . ?
C107 C108 H10N 108.7 . . ?
C109 C108 C107 114.4(6) . . ?
C109 C108 H10M 108.7 . . ?
C109 C108 H10N 108.7 . . ?
H10M C108 H10N 107.6 . . ?
C126 N01X C118 120.1(8) . . ?
C123 C00Q C119 117.0(8) . . ?
C123 C00Q H00Q 121.5 . . ?
C119 C00Q H00Q 121.5 . . ?
N7 C40 C38 177.1(10) . . ?
C44 C45 H45A 109.2 . . ?
C44 C45 H45B 109.2 . . ?
H45A C45 H45B 107.9 . . ?
C46 C45 C44 112.1(7) . . ?
C46 C45 H45A 109.2 . . ?
C46 C45 H45B 109.2 . . ?
H48A C48 H48B 108.1 . . ?
C47 C48 H48A 109.5 . . ?
C47 C48 H48B 109.5 . . ?
C47 C48 C49 110.7(6) . . ?
C49 C48 H48A 109.5 . . ?
C49 C48 H48B 109.5 . . ?
C73 C74 H74A 109.1 . . ?
C73 C74 H74B 109.1 . . ?
C73 C74 C75 112.4(7) . . ?
H74A C74 H74B 107.8 . . ?
C75 C74 H74A 109.1 . . ?
C75 C74 H74B 109.1 . . ?
H61A C61 H61B 107.8 . . ?
C60 C61 H61A 109.0 . . ?
C60 C61 H61B 109.0 . . ?
C60 C61 C62 112.8(6) . . ?
C62 C61 H61A 109.0 . . ?
C62 C61 H61B 109.0 . . ?
C74 C75 H75A 109.1 . . ?
C74 C75 H75B 109.1 . . ?
H75A C75 H75B 107.8 . . ?
C76 C75 C74 112.6(7) . . ?
C76 C75 H75A 109.1 . . ?
C76 C75 H75B 109.1 . . ?
C61 C60 H60A 108.9 . . ?
C61 C60 H60B 108.9 . . ?
H60A C60 H60B 107.7 . . ?
C59 C60 C61 113.2(7) . . ?
C59 C60 H60A 108.9 . . ?
C59 C60 H60B 108.9 . . ?
H78A C78 H78B 107.8 . . ?
C79 C78 H78A 109.1 . . ?
C79 C78 H78B 109.1 . . ?
C79 C78 C77 112.7(8) . . ?
C77 C78 H78A 109.0 . . ?
C77 C78 H78B 109.1 . . ?
C109 C110 H11A 108.9 . . ?
C109 C110 H11B 108.9 . . ?
C109 C110 C111 113.5(5) . . ?
H11A C110 H11B 107.7 . . ?
C111 C110 H11A 108.9 . . ?
C111 C110 H11B 108.9 . . ?
C110 C111 H11C 108.8 . . ?
C110 C111 H11D 108.8 . . ?
H11C C111 H11D 107.7 . . ?
C112 C111 C110 113.8(6) . . ?
C112 C111 H11C 108.8 . . ?
C112 C111 H11D 108.8 . . ?
H11E C113 H11F 107.8 . . ?
C114 C113 H11E 109.1 . . ?
C114 C113 H11F 109.1 . . ?
C114 C113 C112 112.6(7) . . ?
C112 C113 H11E 109.1 . . ?
C112 C113 H11F 109.1 . . ?
C113 C114 H11G 109.5 . . ?
C113 C114 H11H 109.5 . . ?
C113 C114 H11I 109.5 . . ?
H11G C114 H11H 109.5 . . ?
H11G C114 H11I 109.5 . . ?
H11H C114 H11I 109.5 . . ?
C95 C96 H96A 110.5 . . ?
C95 C96 H96B 110.5 . . ?
C95 C96 C97 106.2(5) . . ?
H96A C96 H96B 108.7 . . ?
C97 C96 H96A 110.5 . . ?
C97 C96 H96B 110.5 . . ?
C111 C112 C113 112.3(6) . . ?
C111 C112 H11J 109.1 . . ?
C111 C112 H11K 109.1 . . ?
C113 C112 H11J 109.1 . . ?
C113 C112 H11K 109.1 . . ?
H11J C112 H11K 107.9 . . ?
C96 C97 H97A 109.6 . . ?
C96 C97 H97B 109.6 . . ?
H97A C97 H97B 108.1 . . ?
C98 C97 C96 110.4(6) . . ?
C98 C97 H97A 109.6 . . ?
C98 C97 H97B 109.6 . . ?
C99 C98 H98A 108.0 . . ?
C99 C98 H98B 108.0 . . ?
C97 C98 C99 117.3(7) . . ?
C97 C98 H98A 108.0 . . ?
C97 C98 H98B 108.0 . . ?
H98A C98 H98B 107.2 . . ?
H10O C101 H10P 107.6 . . ?
C100 C101 H10O 108.7 . . ?
C100 C101 H10P 108.7 . . ?
C100 C101 C102 114.2(7) . . ?
C102 C101 H10O 108.7 . . ?
C102 C101 H10P 108.7 . . ?
C99 C100 H10Q 109.2 . . ?
C99 C100 H10R 109.2 . . ?
C101 C100 C99 112.2(6) . . ?
C101 C100 H10Q 109.2 . . ?
C101 C100 H10R 109.2 . . ?
H10Q C100 H10R 107.9 . . ?
C101 C102 H10S 109.5 . . ?
C101 C102 H10T 109.5 . . ?
C101 C102 H10U 109.5 . . ?
H10S C102 H10T 109.5 . . ?
H10S C102 H10U 109.5 . . ?
H10T C102 H10U 109.5 . . ?
H80A C80 H80B 109.5 . . ?
H80A C80 H80C 109.5 . . ?
H80B C80 H80C 109.5 . . ?
C79 C80 H80A 109.5 . . ?
C79 C80 H80B 109.5 . . ?
C79 C80 H80C 109.5 . . ?
C78 C79 C80 112.0(8) . . ?
C78 C79 H79A 109.2 . . ?
C78 C79 H79B 109.2 . . ?
C80 C79 H79A 109.2 . . ?
C80 C79 H79B 109.2 . . ?
H79A C79 H79B 107.9 . . ?
C83 C84 H84A 108.7 . . ?
C83 C84 H84B 108.7 . . ?
C83 C84 C85 114.2(8) . . ?
H84A C84 H84B 107.6 . . ?
C85 C84 H84A 108.7 . . ?
C85 C84 H84B 108.7 . . ?
C78 C77 H77A 109.4 . . ?
C78 C77 H77B 109.4 . . ?
C78 C77 C76 111.1(7) . . ?
H77A C77 H77B 108.0 . . ?
C76 C77 H77A 109.4 . . ?
C76 C77 H77B 109.4 . . ?
H87A C87 H87B 107.7 . . ?
C86 C87 H87A 108.9 . . ?
C86 C87 H87B 108.9 . . ?
C88 C87 H87A 108.9 . . ?
C88 C87 H87B 108.9 . . ?
C88 C87 C86 113.3(7) . . ?
C87 C86 H86A 109.2 . . ?
C87 C86 H86B 109.2 . . ?
H86A C86 H86B 107.9 . . ?
C85 C86 C87 112.2(6) . . ?
C85 C86 H86A 109.2 . . ?
C85 C86 H86B 109.2 . . ?
C87 C88 H88A 108.5 . . ?
C87 C88 H88B 108.4 . . ?
C87 C88 C89 115.3(7) . . ?
H88A C88 H88B 107.5 . . ?
C89 C88 H88A 108.5 . . ?
C89 C88 H88B 108.5 . . ?
C88 C89 H89A 108.9 . . ?
C88 C89 H89B 109.0 . . ?
C88 C89 C90 113.2(8) . . ?
H89A C89 H89B 107.8 . . ?
C90 C89 H89A 108.9 . . ?
C90 C89 H89B 108.9 . . ?
C84 C85 C86 113.9(7) . . ?
C84 C85 H85A 108.8 . . ?
C84 C85 H85B 108.8 . . ?
C86 C85 H85A 108.8 . . ?
C86 C85 H85B 108.8 . . ?
H85A C85 H85B 107.7 . . ?
C89 C90 H90A 110.9 . . ?
C89 C90 H90B 110.0 . . ?
C89 C90 H90C 107.5 . . ?
H90A C90 H90B 109.5 . . ?
H90A C90 H90C 109.5 . . ?
H90B C90 H90C 109.5 . . ?
C75 C76 C77 113.9(7) . . ?
C75 C76 H76A 108.8 . . ?
C75 C76 H76B 108.8 . . ?
C77 C76 H76A 108.8 . . ?
C77 C76 H76B 108.8 . . ?
H76A C76 H76B 107.7 . . ?
H51A C51 H51B 109.5 . . ?
H51A C51 H51C 109.5 . . ?
H51B C51 H51C 109.5 . . ?
C50 C51 H51A 109.5 . . ?
C50 C51 H51B 109.5 . . ?
C50 C51 H51C 109.5 . . ?
C51 C50 H50A 109.4 . . ?
C51 C50 H50B 109.4 . . ?
C51 C50 C49 111.1(7) . . ?
H50A C50 H50B 108.0 . . ?
C49 C50 H50A 109.4 . . ?
C49 C50 H50B 109.4 . . ?
C45 C46 H46A 108.7 . . ?
C45 C46 H46B 108.7 . . ?
C45 C46 C47 114.3(7) . . ?
H46A C46 H46B 107.6 . . ?
C47 C46 H46A 108.7 . . ?
C47 C46 H46B 108.7 . . ?
C48 C47 C46 113.1(6) . . ?
C48 C47 H47A 108.9 . . ?
C48 C47 H47B 109.0 . . ?
C46 C47 H47A 109.0 . . ?
C46 C47 H47B 109.0 . . ?
H47A C47 H47B 107.8 . . ?
C48 C49 H49A 109.7 . . ?
C48 C49 H49B 109.7 . . ?
C50 C49 C48 110.0(6) . . ?
C50 C49 H49A 109.7 . . ?
C50 C49 H49B 109.7 . . ?
H49A C49 H49B 108.2 . . ?
H64A C64 H64B 109.5 . . ?
H64A C64 H64C 109.5 . . ?
H64B C64 H64C 109.5 . . ?
C63 C64 H64A 122.5 . . ?
C63 C64 H64B 97.3 . . ?
C63 C64 H64C 107.6 . . ?
C57 C58 H58A 109.0 . . ?
C57 C58 H58B 109.0 . . ?
H58A C58 H58B 107.8 . . ?
C59 C58 C57 113.0(8) . . ?
C59 C58 H58A 109.0 . . ?
C59 C58 H58B 109.0 . . ?
C64 C63 H63A 109.0 . . ?
C64 C63 H63B 109.0 . . ?
C64 C63 C62 112.7(7) . . ?
H63A C63 H63B 107.8 . . ?
C62 C63 H63A 109.0 . . ?
C62 C63 H63B 109.0 . . ?
C60 C59 H59A 108.9 . . ?
C60 C59 H59B 108.9 . . ?
C58 C59 C60 113.4(8) . . ?
C58 C59 H59A 108.9 . . ?
C58 C59 H59B 108.9 . . ?
H59A C59 H59B 107.7 . . ?
C61 C62 H62A 109.2 . . ?
C61 C62 H62B 109.2 . . ?
C63 C62 C61 112.1(7) . . ?
C63 C62 H62A 109.2 . . ?
C63 C62 H62B 109.2 . . ?
H62A C62 H62B 107.9 . . ?

loop_
_geom_bond_atom_site_label_1
_geom_bond_atom_site_label_2
_geom_bond_distance
_geom_bond_site_symmetry_2
_geom_bond_publ_flag
Br1 C126 1.910(8) . ?
S1 C15 1.684(7) . ?
S1 C12 1.791(8) . ?
S4 C27 1.765(7) . ?
S4 C24 1.711(8) . ?
S3 C25 1.773(8) . ?
S3 C22 1.739(7) . ?
S2 C14 1.762(7) . ?
S2 C17 1.758(8) . ?
N3 C19 1.413(8) . ?
N3 C16 1.400(9) . ?
N3 C67 1.443(8) . ?
F3 C34 1.305(7) . ?
N6 C52 1.364(8) . ?
N6 C116 1.317(9) . ?
F2 C66 1.328(7) . ?
Br1A C123 1.900(10) . ?
O1 C5 1.229(8) . ?
N5 C53 1.345(9) . ?
N5 C115 1.377(9) . ?
O2 C37 1.219(9) . ?
F4 C35 1.330(6) . ?
F1 C1 1.331(6) . ?
N4 C91 1.439(9) . ?
N4 C23 1.380(8) . ?
N4 C20 1.412(9) . ?
C52 C53 1.430(10) . ?
C52 C21 1.416(10) . ?
C9 N2 1.113(11) . ?
C9 C8 1.475(12) . ?
N7 C40 1.196(11) . ?
C19 C18 1.410(10) . ?
C19 C20 1.432(10) . ?
C6 C11 1.358(9) . ?
C6 C5 1.474(11) . ?
C6 C7 1.467(10) . ?
C26 C25 1.388(10) . ?
C26 C41 1.502(7) . ?
C26 C27 1.401(10) . ?
C4 C65 1.3900 . ?
C4 C3 1.3900 . ?
C4 C5 1.421(8) . ?
C65 H65 0.9500 . ?
C65 C66 1.3900 . ?
C66 C1 1.3900 . ?
C1 C2 1.3900 . ?
C2 H2 0.9500 . ?
C2 C3 1.3900 . ?
C3 C7 1.475(9) . ?
C16 C15 1.409(9) . ?
C16 C17 1.379(9) . ?
C18 C53 1.397(9) . ?
C18 C17 1.400(9) . ?
N9 C123 1.327(11) . ?
N9 C119 1.378(10) . ?
C15 C14 1.408(10) . ?
C11 H11 0.9500 . ?
C11 C12 1.392(9) . ?
C25 C24 1.392(9) . ?
C14 C13 1.400(9) . ?
C41 H41A 0.9900 . ?
C41 H41B 0.9900 . ?
C41 C42 1.490(7) . ?
C92 H92 1.0000 . ?
C92 C91 1.471(9) . ?
C92 C93 1.523(7) . ?
C92 C103 1.540(7) . ?
C67 H67A 0.9900 . ?
C67 H67B 0.9900 . ?
C67 C68 1.495(9) . ?
C115 C116 1.394(10) . ?
C115 C120 1.457(10) . ?
C27 C28 1.402(10) . ?
C21 C22 1.405(10) . ?
C21 C20 1.426(9) . ?
C12 C13 1.387(9) . ?
C22 C23 1.385(10) . ?
C116 C117 1.440(10) . ?
C13 C54 1.506(7) . ?
C42 H42A 0.9900 . ?
C42 H42B 0.9900 . ?
C42 C43 1.491(7) . ?
C24 C23 1.403(10) . ?
C30 C31 1.529(10) . ?
C30 C38 1.334(11) . ?
C30 C29 1.483(10) . ?
C33 H33 0.9500 . ?
C33 C32 1.3900 . ?
C33 C34 1.3900 . ?
C32 C31 1.3900 . ?
C32 C37 1.485(9) . ?
C31 C36 1.3900 . ?
C36 H36 0.9500 . ?
C36 C35 1.3900 . ?
C35 C34 1.3900 . ?
C38 C39 1.454(12) . ?
C38 C40 1.359(12) . ?
C125 H125 0.9500 . ?
C125 C124 1.412(10) . ?
C125 C126 1.389(11) . ?
C118 C117 1.378(10) . ?
C118 C127 1.392(10) . ?
C118 C119 1.416(11) . ?
C118 N01X 1.392(10) . ?
C29 C37 1.433(11) . ?
C29 C28 1.359(11) . ?
C54 H54A 0.9900 . ?
C54 H54B 0.9900 . ?
C54 C55 1.529(7) . ?
C91 H91A 0.9900 . ?
C91 H91B 0.9900 . ?
C124 H124 0.9500 . ?
C124 C117 1.419(10) . ?
C68 H68 1.0000 . ?
C68 C69 1.491(6) . ?
C68 C81 1.431(7) . ?
C8 C7 1.378(11) . ?
C8 C10 1.458(11) . ?
C123 H123 0.9500 . ?
C123 C122 1.428(11) . ?
C123 C00Q 1.327(11) . ?
C127 H127 0.9500 . ?
C127 C126 1.376(11) . ?
C119 C120 1.402(10) . ?
C119 C00Q 1.378(10) . ?
C93 H93A 0.9900 . ?
C93 H93B 0.9900 . ?
C93 C94 1.501(7) . ?
C55 H55A 0.9900 . ?
C55 H55B 0.9900 . ?
C55 C56 1.473(7) . ?
C120 C121 1.396(11) . ?
C28 H28 0.9500 . ?
N8 C39 1.149(10) . ?
C126 H126 0.9500 . ?
C126 N01X 1.376(11) . ?
C103 H10A 0.9900 . ?
C103 H10B 0.9900 . ?
C103 C104 1.511(7) . ?
C121 H121 0.9500 . ?
C121 C122 1.371(11) . ?
C70 H70A 0.9900 . ?
C70 H70B 0.9900 . ?
C70 C69 1.488(7) . ?
C70 C71 1.505(7) . ?
C56 H56A 0.9900 . ?
C56 H56B 0.9900 . ?
C56 C57 1.505(7) . ?
C69 H69A 0.9900 . ?
C69 H69B 0.9900 . ?
C81 H81A 0.9900 . ?
C81 H81B 0.9900 . ?
C81 C82 1.506(8) . ?
C10 N1 1.143(10) . ?
C43 H43A 0.9900 . ?
C43 H43B 0.9900 . ?
C43 C44 1.521(7) . ?
C105 H10C 0.9900 . ?
C105 H10D 0.9900 . ?
C105 C104 1.512(7) . ?
C105 C106 1.488(7) . ?
C122 H122 0.9500 . ?
C72 H72A 0.9900 . ?
C72 H72B 0.9900 . ?
C72 C71 1.494(7) . ?
C72 C73 1.514(7) . ?
C104 H10E 0.9900 . ?
C104 H10F 0.9900 . ?
C71 H71A 0.9900 . ?
C71 H71B 0.9900 . ?
C94 H94A 0.9901 . ?
C94 H94B 0.9900 . ?
C94 C95 1.469(7) . ?
C95 H95A 0.9900 . ?
C95 H95B 0.9900 . ?
C95 C96 1.519(8) . ?
C44 H44A 0.9900 . ?
C44 H44B 0.9900 . ?
C44 C45 1.522(8) . ?
C57 H57A 0.9900 . ?
C57 H57B 0.9900 . ?
C57 C58 1.521(8) . ?
C73 H73A 0.9900 . ?
C73 H73B 0.9900 . ?
C73 C74 1.500(8) . ?
C107 H10G 0.9900 . ?
C107 H10H 0.9900 . ?
C107 C106 1.490(6) . ?
C107 C108 1.504(7) . ?
C82 H82A 0.9900 . ?
C82 H82B 0.9900 . ?
C82 C83 1.521(8) . ?
C109 H10I 0.9900 . ?
C109 H10J 0.9900 . ?
C109 C108 1.483(6) . ?
C109 C110 1.497(7) . ?
C106 H10K 0.9900 . ?
C106 H10L 0.9900 . ?
C83 H83A 0.9900 . ?
C83 H83B 0.9900 . ?
C83 C84 1.491(8) . ?
C99 H99A 0.9900 . ?
C99 H99B 0.9900 . ?
C99 C98 1.482(8) . ?
C99 C100 1.534(8) . ?
C108 H10M 0.9900 . ?
C108 H10N 0.9900 . ?
C00Q H00Q 0.9500 . ?
C45 H45A 0.9900 . ?
C45 H45B 0.9900 . ?
C45 C46 1.491(8) . ?
C48 H48A 0.9900 . ?
C48 H48B 0.9900 . ?
C48 C47 1.495(8) . ?
C48 C49 1.535(7) . ?
C74 H74A 0.9900 . ?
C74 H74B 0.9900 . ?
C74 C75 1.511(7) . ?
C61 H61A 0.9900 . ?
C61 H61B 0.9900 . ?
C61 C60 1.495(7) . ?
C61 C62 1.517(8) . ?
C75 H75A 0.9900 . ?
C75 H75B 0.9900 . ?
C75 C76 1.485(7) . ?
C60 H60A 0.9900 . ?
C60 H60B 0.9900 . ?
C60 C59 1.493(8) . ?
C78 H78A 0.9900 . ?
C78 H78B 0.9900 . ?
C78 C79 1.497(8) . ?
C78 C77 1.510(8) . ?
C110 H11A 0.9900 . ?
C110 H11B 0.9900 . ?
C110 C111 1.501(6) . ?
C111 H11C 0.9900 . ?
C111 H11D 0.9900 . ?
C111 C112 1.496(8) . ?
C113 H11E 0.9900 . ?
C113 H11F 0.9900 . ?
C113 C114 1.496(8) . ?
C113 C112 1.509(7) . ?
C114 H11G 0.9800 . ?
C114 H11H 0.9800 . ?
C114 H11I 0.9800 . ?
C96 H96A 0.9900 . ?
C96 H96B 0.9900 . ?
C96 C97 1.558(7) . ?
C112 H11J 0.9900 . ?
C112 H11K 0.9900 . ?
C97 H97A 0.9900 . ?
C97 H97B 0.9900 . ?
C97 C98 1.478(8) . ?
C98 H98A 0.9900 . ?
C98 H98B 0.9900 . ?
C101 H10O 0.9900 . ?
C101 H10P 0.9900 . ?
C101 C100 1.491(8) . ?
C101 C102 1.504(8) . ?
C100 H10Q 0.9900 . ?
C100 H10R 0.9900 . ?
C102 H10S 0.9800 . ?
C102 H10T 0.9800 . ?
C102 H10U 0.9800 . ?
C80 H80A 0.9800 . ?
C80 H80B 0.9800 . ?
C80 H80C 0.9800 . ?
C80 C79 1.516(8) . ?
C79 H79A 0.9900 . ?
C79 H79B 0.9900 . ?
C84 H84A 0.9900 . ?
C84 H84B 0.9900 . ?
C84 C85 1.492(8) . ?
C77 H77A 0.9900 . ?
C77 H77B 0.9900 . ?
C77 C76 1.513(8) . ?
C87 H87A 0.9900 . ?
C87 H87B 0.9900 . ?
C87 C86 1.517(8) . ?
C87 C88 1.485(7) . ?
C86 H86A 0.9900 . ?
C86 H86B 0.9900 . ?
C86 C85 1.505(7) . ?
C88 H88A 0.9900 . ?
C88 H88B 0.9900 . ?
C88 C89 1.490(9) . ?
C89 H89A 0.9900 . ?
C89 H89B 0.9900 . ?
C89 C90 1.502(8) . ?
C85 H85A 0.9900 . ?
C85 H85B 0.9900 . ?
C90 H90A 0.9800 . ?
C90 H90B 0.9801 . ?
C90 H90C 0.9801 . ?
C76 H76A 0.9900 . ?
C76 H76B 0.9900 . ?
C51 H51A 0.9800 . ?
C51 H51B 0.9800 . ?
C51 H51C 0.9800 . ?
C51 C50 1.504(8) . ?
C50 H50A 0.9900 . ?
C50 H50B 0.9900 . ?
C50 C49 1.516(8) . ?
C46 H46A 0.9900 . ?
C46 H46B 0.9900 . ?
C46 C47 1.501(8) . ?
C47 H47A 0.9900 . ?
C47 H47B 0.9900 . ?
C49 H49A 0.9900 . ?
C49 H49B 0.9900 . ?
C64 H64A 0.9801 . ?
C64 H64B 0.9801 . ?
C64 H64C 0.9798 . ?
C64 C63 1.492(8) . ?
C58 H58A 0.9900 . ?
C58 H58B 0.9900 . ?
C58 C59 1.489(8) . ?
C63 H63A 0.9900 . ?
C63 H63B 0.9900 . ?
C63 C62 1.502(8) . ?
C59 H59A 0.9900 . ?
C59 H59B 0.9900 . ?
C62 H62A 0.9900 . ?
C62 H62B 0.9900 . ?

loop_
_geom_torsion_atom_site_label_1
_geom_torsion_atom_site_label_2
_geom_torsion_atom_site_label_3
_geom_torsion_atom_site_label_4
_geom_torsion
_geom_torsion_site_symmetry_1
_geom_torsion_site_symmetry_2
_geom_torsion_site_symmetry_3
_geom_torsion_site_symmetry_4
_geom_torsion_publ_flag
S1 C15 C14 S2 -178.9(3) . . . . ?
S1 C15 C14 C13 1.8(8) . . . . ?
S1 C12 C13 C14 2.3(7) . . . . ?
S1 C12 C13 C54 -174.5(5) . . . . ?
S4 C27 C28 C29 1.9(13) . . . . ?
S4 C24 C23 N4 -1.6(14) . . . . ?
S4 C24 C23 C22 178.0(6) . . . . ?
S3 C25 C24 S4 -178.4(3) . . . . ?
S3 C25 C24 C23 1.8(8) . . . . ?
S3 C22 C23 N4 -178.4(4) . . . . ?
S3 C22 C23 C24 1.9(8) . . . . ?
S2 C14 C13 C12 178.2(5) . . . . ?
S2 C14 C13 C54 -4.9(10) . . . . ?
N3 C19 C18 C53 179.5(6) . . . . ?
N3 C19 C18 C17 2.0(7) . . . . ?
N3 C19 C20 N4 -0.8(13) . . . . ?
N3 C19 C20 C21 -175.6(7) . . . . ?
N3 C16 C15 S1 0.9(14) . . . . ?
N3 C16 C15 C14 -178.5(7) . . . . ?
N3 C16 C17 S2 178.9(4) . . . . ?
N3 C16 C17 C18 0.5(8) . . . . ?
N3 C67 C68 C69 174.1(7) . . . . ?
N3 C67 C68 C81 35.4(11) . . . . ?
N6 C52 C53 N5 1.3(10) . . . . ?
N6 C52 C53 C18 -176.8(6) . . . . ?
N6 C52 C21 C22 0.0(11) . . . . ?
N6 C52 C21 C20 -179.1(6) . . . . ?
N6 C116 C117 C118 178.4(6) . . . . ?
N6 C116 C117 C124 -4.0(10) . . . . ?
F2 C66 C1 F1 1.2(5) . . . . ?
F2 C66 C1 C2 179.1(5) . . . . ?
Br1A C123 C122 C121 -173.3(6) . . . . ?
Br1A C123 C00Q C119 173.0(5) . . . . ?
N5 C115 C116 N6 0.6(10) . . . . ?
N5 C115 C116 C117 -179.3(6) . . . . ?
N5 C115 C120 C119 179.2(6) . . . . ?
N5 C115 C120 C121 3.4(10) . . . . ?
F4 C35 C34 F3 0.7(5) . . . . ?
F4 C35 C34 C33 -179.0(5) . . . . ?
F1 C1 C2 C3 177.9(5) . . . . ?
C52 N6 C116 C115 0.6(9) . . . . ?
C52 N6 C116 C117 -179.5(6) . . . . ?
C52 C21 C22 S3 -1.1(12) . . . . ?
C52 C21 C22 C23 -178.8(7) . . . . ?
C52 C21 C20 N4 178.7(6) . . . . ?
C52 C21 C20 C19 -5.2(10) . . . . ?
C9 C8 C7 C6 -5.2(13) . . . . ?
C9 C8 C7 C3 176.0(7) . . . . ?
C19 N3 C16 C15 178.7(7) . . . . ?
C19 N3 C16 C17 0.8(7) . . . . ?
C19 N3 C67 C68 80.2(10) . . . . ?
C19 C18 C53 N5 178.8(6) . . . . ?
C19 C18 C53 C52 -3.0(10) . . . . ?
C19 C18 C17 S2 -179.3(6) . . . . ?
C19 C18 C17 C16 -1.6(8) . . . . ?
C6 C11 C12 S1 5.0(12) . . . . ?
C6 C11 C12 C13 -177.2(7) . . . . ?
C26 C25 C24 S4 1.3(8) . . . . ?
C26 C25 C24 C23 -178.4(6) . . . . ?
C26 C41 C42 C43 60.4(10) . . . . ?
C26 C27 C28 C29 -177.7(8) . . . . ?
C4 C65 C66 F2 -179.0(5) . . . . ?
C4 C65 C66 C1 0.0 . . . . ?
C4 C3 C7 C6 -3.3(6) . . . . ?
C4 C3 C7 C8 175.6(6) . . . . ?
C65 C4 C3 C2 0.0 . . . . ?
C65 C4 C3 C7 -179.7(4) . . . . ?
C65 C4 C5 O1 0.1(9) . . . . ?
C65 C4 C5 C6 -178.0(4) . . . . ?
C65 C66 C1 F1 -177.9(5) . . . . ?
C65 C66 C1 C2 0.0 . . . . ?
C66 C1 C2 C3 0.0 . . . . ?
C1 C2 C3 C4 0.0 . . . . ?
C1 C2 C3 C7 179.6(5) . . . . ?
C2 C3 C7 C6 177.0(4) . . . . ?
C2 C3 C7 C8 -4.0(10) . . . . ?
C3 C4 C65 C66 0.0 . . . . ?
C3 C4 C5 O1 178.2(6) . . . . ?
C3 C4 C5 C6 0.0(6) . . . . ?
C16 N3 C19 C18 -1.8(7) . . . . ?
C16 N3 C19 C20 178.3(7) . . . . ?
C16 N3 C67 C68 -88.9(8) . . . . ?
C16 C15 C14 S2 0.6(7) . . . . ?
C16 C15 C14 C13 -178.7(6) . . . . ?
C18 C19 C20 N4 179.3(7) . . . . ?
C18 C19 C20 C21 4.5(9) . . . . ?
N9 C123 C122 C121 2.5(12) . . . . ?
N9 C119 C120 C115 -179.4(6) . . . . ?
N9 C119 C120 C121 -3.5(11) . . . . ?
C15 S1 C12 C11 176.9(6) . . . . ?
C15 S1 C12 C13 -1.1(5) . . . . ?
C15 C16 C17 S2 0.5(8) . . . . ?
C15 C16 C17 C18 -177.9(6) . . . . ?
C15 C14 C13 C12 -2.7(8) . . . . ?
C15 C14 C13 C54 174.2(6) . . . . ?
C11 C6 C5 O1 4.0(12) . . . . ?
C11 C6 C5 C4 -177.9(6) . . . . ?
C11 C6 C7 C3 178.9(6) . . . . ?
C11 C6 C7 C8 -0.1(12) . . . . ?
C11 C12 C13 C14 -175.8(6) . . . . ?
C11 C12 C13 C54 7.4(10) . . . . ?
C25 S3 C22 C21 -178.3(8) . . . . ?
C25 S3 C22 C23 -0.7(5) . . . . ?
C25 C26 C41 C42 -101.2(8) . . . . ?
C25 C26 C27 S4 1.7(7) . . . . ?
C25 C26 C27 C28 -178.6(6) . . . . ?
C25 C24 C23 N4 178.1(8) . . . . ?
C25 C24 C23 C22 -2.3(8) . . . . ?
C14 S2 C17 C16 -0.1(5) . . . . ?
C14 S2 C17 C18 177.7(8) . . . . ?
C14 C13 C54 C55 -98.3(8) . . . . ?
C41 C26 C25 S3 -1.9(10) . . . . ?
C41 C26 C25 C24 178.4(6) . . . . ?
C41 C26 C27 S4 -178.7(5) . . . . ?
C41 C26 C27 C28 1.0(11) . . . . ?
C41 C42 C43 C44 177.4(7) . . . . ?
C53 N5 C115 C116 -0.7(9) . . . . ?
C53 N5 C115 C120 177.3(6) . . . . ?
C53 C52 C21 C22 -179.3(6) . . . . ?
C53 C52 C21 C20 1.6(10) . . . . ?
C53 C18 C17 S2 3.4(12) . . . . ?
C53 C18 C17 C16 -178.9(6) . . . . ?
C92 C93 C94 C95 -115.1(8) . . . . ?
C92 C103 C104 C105 -155.0(6) . . . . ?
C67 N3 C19 C18 -171.8(7) . . . . ?
C67 N3 C19 C20 8.3(13) . . . . ?
C67 N3 C16 C15 -9.6(11) . . . . ?
C67 N3 C16 C17 172.5(6) . . . . ?
C67 C68 C69 C70 -64.0(9) . . . . ?
C67 C68 C81 C82 -167.1(9) . . . . ?
C5 C6 C11 C12 -0.2(13) . . . . ?
C5 C6 C7 C3 3.2(7) . . . . ?
C5 C6 C7 C8 -175.8(7) . . . . ?
C5 C4 C65 C66 177.9(5) . . . . ?
C5 C4 C3 C2 -178.3(4) . . . . ?
C5 C4 C3 C7 2.0(5) . . . . ?
C115 N5 C53 C52 -0.2(9) . . . . ?
C115 N5 C53 C18 177.9(6) . . . . ?
C115 C116 C117 C118 -1.8(10) . . . . ?
C115 C116 C117 C124 175.9(6) . . . . ?
C115 C120 C121 C122 179.0(7) . . . . ?
C27 S4 C24 C25 -0.2(5) . . . . ?
C27 S4 C24 C23 179.4(8) . . . . ?
C27 C26 C25 S3 177.8(5) . . . . ?
C27 C26 C25 C24 -1.9(9) . . . . ?
C27 C26 C41 C42 79.2(8) . . . . ?
C21 C52 C53 N5 -179.4(6) . . . . ?
C21 C52 C53 C18 2.5(9) . . . . ?
C21 C22 C23 N4 -0.2(8) . . . . ?
C21 C22 C23 C24 -179.9(6) . . . . ?
C12 S1 C15 C16 -179.7(8) . . . . ?
C12 S1 C15 C14 -0.4(5) . . . . ?
C12 C13 C54 C55 78.2(8) . . . . ?
C22 S3 C25 C26 179.7(7) . . . . ?
C22 S3 C25 C24 -0.6(5) . . . . ?
C22 C21 C20 N4 -0.6(7) . . . . ?
C22 C21 C20 C19 175.5(6) . . . . ?
C116 N6 C52 C53 -1.5(9) . . . . ?
C116 N6 C52 C21 179.2(6) . . . . ?
C116 C115 C120 C119 -2.7(10) . . . . ?
C116 C115 C120 C121 -178.5(6) . . . . ?
C13 C54 C55 C56 56.4(9) . . . . ?
C42 C43 C44 C45 -68.8(11) . . . . ?
C24 S4 C27 C26 -0.9(5) . . . . ?
C24 S4 C27 C28 179.5(6) . . . . ?
C30 C31 C36 C35 179.6(6) . . . . ?
C30 C29 C37 O2 -178.9(7) . . . . ?
C30 C29 C37 C32 -2.5(8) . . . . ?
C30 C29 C28 C27 -177.6(7) . . . . ?
C33 C32 C31 C30 -179.7(4) . . . . ?
C33 C32 C31 C36 0.0 . . . . ?
C33 C32 C37 O2 -2.5(9) . . . . ?
C33 C32 C37 C29 -179.2(4) . . . . ?
C32 C33 C34 F3 -179.6(5) . . . . ?
C32 C33 C34 C35 0.0 . . . . ?
C32 C31 C36 C35 0.0 . . . . ?
C31 C30 C38 C39 -2.1(12) . . . . ?
C31 C30 C38 C40 -177.7(7) . . . . ?
C31 C30 C29 C37 2.0(7) . . . . ?
C31 C30 C29 C28 177.7(7) . . . . ?
C31 C32 C37 O2 178.8(6) . . . . ?
C31 C32 C37 C29 2.2(6) . . . . ?
C31 C36 C35 F4 179.0(5) . . . . ?
C31 C36 C35 C34 0.0 . . . . ?
C36 C35 C34 F3 179.6(5) . . . . ?
C36 C35 C34 C33 0.0 . . . . ?
C34 C33 C32 C31 0.0 . . . . ?
C34 C33 C32 C37 -178.5(5) . . . . ?
C38 C30 C31 C32 -179.7(6) . . . . ?
C38 C30 C31 C36 0.6(10) . . . . ?
C38 C30 C29 C37 -179.0(7) . . . . ?
C38 C30 C29 C28 -3.3(12) . . . . ?
C125 C124 C117 C116 -179.7(6) . . . . ?
C125 C124 C117 C118 -1.9(10) . . . . ?
C125 C126 N01X C118 -0.2(12) . . . . ?
C118 C127 C126 Br1 179.6(5) . . . . ?
C118 C127 C126 C125 -0.2(12) . . . . ?
C118 C119 C120 C115 1.8(10) . . . . ?
C118 C119 C120 C121 177.7(7) . . . . ?
C118 C119 C00Q C123 -178.0(7) . . . . ?
C29 C30 C31 C32 -0.7(6) . . . . ?
C29 C30 C31 C36 179.7(4) . . . . ?
C29 C30 C38 C39 179.1(7) . . . . ?
C29 C30 C38 C40 3.5(14) . . . . ?
C17 S2 C14 C15 -0.3(5) . . . . ?
C17 S2 C14 C13 178.8(7) . . . . ?
C17 C16 C15 S1 178.7(6) . . . . ?
C17 C16 C15 C14 -0.7(8) . . . . ?
C17 C18 C53 N5 -4.4(11) . . . . ?
C17 C18 C53 C52 173.8(6) . . . . ?
C54 C55 C56 C57 -179.9(8) . . . . ?
C91 N4 C23 C22 160.4(6) . . . . ?
C91 N4 C23 C24 -20.0(12) . . . . ?
C91 N4 C20 C19 27.4(12) . . . . ?
C91 N4 C20 C21 -157.5(6) . . . . ?
C91 C92 C93 C94 -148.0(7) . . . . ?
C91 C92 C103 C104 67.4(9) . . . . ?
C124 C125 C126 Br1 -179.1(5) . . . . ?
C124 C125 C126 C127 0.7(11) . . . . ?
C124 C125 C126 N01X 0.7(11) . . . . ?
C117 C118 C127 C126 -1.5(10) . . . . ?
C117 C118 C119 N9 -179.7(6) . . . . ?
C117 C118 C119 C120 -0.9(11) . . . . ?
C117 C118 C119 C00Q -179.7(6) . . . . ?
C117 C118 N01X C126 -1.5(10) . . . . ?
C23 N4 C91 C92 -103.0(7) . . . . ?
C23 N4 C20 C19 -174.6(7) . . . . ?
C23 N4 C20 C21 0.5(7) . . . . ?
C37 C32 C31 C30 -0.9(5) . . . . ?
C37 C32 C31 C36 178.8(4) . . . . ?
C37 C29 C28 C27 -2.7(14) . . . . ?
C20 N4 C91 C92 52.7(9) . . . . ?
C20 N4 C23 C22 -0.2(7) . . . . ?
C20 N4 C23 C24 179.4(8) . . . . ?
C20 C19 C18 C53 -0.6(10) . . . . ?
C20 C19 C18 C17 -178.1(6) . . . . ?
C20 C21 C22 S3 178.2(6) . . . . ?
C20 C21 C22 C23 0.5(7) . . . . ?
C68 C81 C82 C83 -178.6(10) . . . . ?
C123 N9 C119 C118 -178.0(7) . . . . ?
C123 N9 C119 C120 3.2(11) . . . . ?
C127 C118 C117 C116 -179.9(6) . . . . ?
C127 C118 C117 C124 2.4(10) . . . . ?
C127 C118 C119 N9 1.0(10) . . . . ?
C127 C118 C119 C120 179.9(6) . . . . ?
C7 C6 C11 C12 -175.0(7) . . . . ?
C7 C6 C5 O1 179.9(7) . . . . ?
C7 C6 C5 C4 -2.0(7) . . . . ?
C119 N9 C123 C122 -2.7(12) . . . . ?
C119 C118 C117 C116 0.9(10) . . . . ?
C119 C118 C117 C124 -176.8(6) . . . . ?
C119 C118 C127 C126 177.8(7) . . . . ?
C119 C118 N01X C126 177.8(7) . . . . ?
C119 C120 C121 C122 3.3(11) . . . . ?
C93 C92 C91 N4 -175.4(6) . . . . ?
C93 C92 C103 C104 -48.5(9) . . . . ?
C93 C94 C95 C96 61.9(11) . . . . ?
C55 C56 C57 C58 175.5(9) . . . . ?
C120 C115 C116 N6 -177.4(6) . . . . ?
C120 C115 C116 C117 2.7(10) . . . . ?
C120 C119 C00Q C123 3.2(11) . . . . ?
C120 C121 C122 C123 -2.7(11) . . . . ?
C28 C29 C37 O2 5.4(13) . . . . ?
C28 C29 C37 C32 -178.2(6) . . . . ?
C126 C125 C124 C117 0.3(10) . . . . ?
C103 C92 C91 N4 63.0(9) . . . . ?
C103 C92 C93 C94 -21.3(9) . . . . ?
C56 C57 C58 C59 178.4(9) . . . . ?
C69 C68 C81 C82 57.3(14) . . . . ?
C69 C70 C71 C72 179.6(6) . . . . ?
C81 C68 C69 C70 72.9(10) . . . . ?
C81 C82 C83 C84 -149.1(11) . . . . ?
C10 C8 C7 C6 172.8(7) . . . . ?
C10 C8 C7 C3 -6.0(12) . . . . ?
C43 C44 C45 C46 176.6(9) . . . . ?
C122 C123 C00Q C119 -2.7(12) . . . . ?
C72 C73 C74 C75 177.1(7) . . . . ?
C104 C105 C106 C107 -78.9(10) . . . . ?
C71 C70 C69 C68 178.1(6) . . . . ?
C71 C72 C73 C74 -175.4(7) . . . . ?
C94 C95 C96 C97 142.0(10) . . . . ?
C95 C96 C97 C98 33.2(14) . . . . ?
C44 C45 C46 C47 156.1(9) . . . . ?
C57 C58 C59 C60 -99.2(13) . . . . ?
C73 C72 C71 C70 -179.1(7) . . . . ?
C73 C74 C75 C76 -91.8(10) . . . . ?
C82 C83 C84 C85 -151.8(11) . . . . ?
C109 C110 C111 C112 -174.8(13) . . . . ?
C106 C105 C104 C103 -167.4(5) . . . . ?
C106 C107 C108 C109 -178.3(11) . . . . ?
C83 C84 C85 C86 -177.9(9) . . . . ?
C108 C107 C106 C105 178.9(9) . . . . ?
C108 C109 C110 C111 168.7(13) . . . . ?
N01X C118 C117 C116 -179.9(6) . . . . ?
N01X C118 C117 C124 2.4(10) . . . . ?
N01X C118 C119 C120 179.9(6) . . . . ?
N01X C118 C119 C00Q 1.0(10) . . . . ?
C00Q C123 C122 C121 2.5(12) . . . . ?
C00Q C119 C120 C115 -179.4(6) . . . . ?
C00Q C119 C120 C121 -3.5(11) . . . . ?
C45 C46 C47 C48 66.6(15) . . . . ?
C74 C75 C76 C77 125.6(10) . . . . ?
C61 C60 C59 C58 171.0(9) . . . . ?
C60 C61 C62 C63 -83.8(9) . . . . ?
C78 C77 C76 C75 -133.0(9) . . . . ?
C110 C109 C108 C107 177.3(12) . . . . ?
C110 C111 C112 C113 -175.4(13) . . . . ?
C114 C113 C112 C111 -161.1(13) . . . . ?
C96 C97 C98 C99 143.0(10) . . . . ?
C98 C99 C100 C101 73.0(16) . . . . ?
C100 C99 C98 C97 -172.6(9) . . . . ?
C102 C101 C100 C99 -179.2(16) . . . . ?
C79 C78 C77 C76 -162.4(7) . . . . ?
C77 C78 C79 C80 130.5(13) . . . . ?
C87 C86 C85 C84 58.5(12) . . . . ?
C87 C88 C89 C90 -170.7(14) . . . . ?
C86 C87 C88 C89 47.5(18) . . . . ?
C88 C87 C86 C85 136.7(11) . . . . ?
C51 C50 C49 C48 175.5(11) . . . . ?
C47 C48 C49 C50 142.3(13) . . . . ?
C49 C48 C47 C46 156.1(10) . . . . ?
C64 C63 C62 C61 -68.4(13) . . . . ?
C62 C61 C60 C59 -67.9(13) . . . . ?

loop_
_smtbx_masks_void_nr
_smtbx_masks_void_average_x
_smtbx_masks_void_average_y
_smtbx_masks_void_average_z
_smtbx_masks_void_volume
_smtbx_masks_void_count_electrons
_smtbx_masks_void_content
1 0.135 0.106 0.321 30.7 2.8 ?
2 -0.019 0.382 0.653 14.7 1.0 ?
3 0.000 0.500 0.500 33.9 2.2 ?
4 0.019 0.618 0.347 14.7 1.0 ?
5 -0.135 0.894 0.679 30.7 2.7 ?
6 0.237 0.948 0.612 141.4 6.9 ?
7 0.371 0.016 0.941 9.0 0.1 ?
8 0.629 -0.016 0.059 9.0 0.0 ?
9 0.763 0.052 0.388 141.4 7.5 ?
